data_4120006
loop_
_publ_author_name
'Huayan Yang'
'Yu Wang'
'Jing Lei'
'Lei Shi'
'Xiaohu Wu'
'Ville M\"akinen'
'Shuichao Lin'
'Zichao Tang'
'Jian He'
'Hannu H\"akkinen'
'Lansun Zheng'
'Nanfeng Zheng'

_publ_contact_author_address
;
State Key Laboratory of Physical Chemistry of Solid Surfaces 
and Department of Chemistry
Xiamen University
422 Siming South Road
Xiamen, Fujian 361005
P. R. China
http://210.34.14.15/kydw_ktz/nfzheng/index.html
;
_publ_contact_author_email nfzheng@xmu.edu.cn
_publ_contact_author_fax +86-592-2183047
_publ_contact_author_name 'Nanfeng Zheng'
_publ_contact_author_phone +86-592-2186821
_publ_section_title
;
 Ligand-Stabilized Au13Cux (x= 2, 4, 8) Bimetallic Nanoclusters: Ligand
 Engineering to Control the Exposure of Metal Sites
;
_journal_name_full 'Journal of the American Chemical Society'
_journal_page_first 9568
_journal_page_last 9571
_journal_paper_doi 10.1021/ja402249s
_journal_volume 135
_journal_year 2013
_chemical_formula_moiety '8(C148 H160 Au13 Cu4 N4 P4 S8), 8(Cl O4)'
_chemical_formula_sum 'C150 H200 Au13 Cl Cu N O P8 S4'
_chemical_formula_weight 5068.66
_chemical_name_systematic
;
 ? 
;
_space_group_crystal_system monoclinic
_space_group_IT_number 15
_space_group_name_Hall '-C 2yc'
_space_group_name_H-M_alt 'C 1 2/c 1'
_symmetry_space_group_name_Hall '-C 2yc'
_symmetry_space_group_name_H-M 'C 1 2/c 1'
_atom_sites_solution_hydrogens constr
_atom_sites_solution_primary direct
_atom_sites_solution_secondary difmap
_audit_creation_method
;
  Olex2 1.2-beta
  (compiled 2012.05.09 svn.r2324, GUI svn.r4230)
;
_cell_angle_alpha 90.00
_cell_angle_beta 117.75(2)
_cell_angle_gamma 90.00
_cell_formula_units_Z 1
_cell_length_a 42.633(8)
_cell_length_b 22.6801(18)
_cell_length_c 41.556(6)
_cell_measurement_reflns_used 13239
_cell_measurement_temperature 100.01(10)
_cell_measurement_theta_max 67.3260
_cell_measurement_theta_min 3.6170
_cell_volume 35560(11)
_computing_cell_refinement
;
CrysAlisPro, Agilent Technologies,
Version 1.171.36.24 (release 03-12-2012 CrysAlis171 .NET)
(compiled Dec  3 2012,18:21:49)
;
_computing_data_collection
;
CrysAlisPro, Agilent Technologies,
Version 1.171.36.24 (release 03-12-2012 CrysAlis171 .NET)
(compiled Dec  3 2012,18:21:49)
;
_computing_data_reduction
;
CrysAlisPro, Agilent Technologies,
Version 1.171.36.24 (release 03-12-2012 CrysAlis171 .NET)
(compiled Dec  3 2012,18:21:49)
;
_computing_molecular_graphics
;
O. V. Dolomanov, L. J. Bourhis, R. J. Gildea, J. A. K. Howard and H. Puschmann,
OLEX2: a complete structure solution, refinement and analysis program.
J. Appl. Cryst. (2009). 42, 339-341.
;
_computing_publication_material
;
O. V. Dolomanov, L. J. Bourhis, R. J. Gildea, J. A. K. Howard and H. Puschmann,
OLEX2: a complete structure solution, refinement and analysis program.
J. Appl. Cryst. (2009). 42, 339-341.
;
_computing_structure_refinement
;
XH, G.M. Sheldrick, Acta Cryst.
(2008). A64, 112-122
;
_computing_structure_solution 'SHELXS-97 (Sheldrick, 1990)'
_diffrn_ambient_temperature 100.01(10)
_diffrn_detector_area_resol_mean 10.3415
_diffrn_measured_fraction_theta_full 0.9950
_diffrn_measured_fraction_theta_max 0.9950
_diffrn_measurement_details
;
  1 omega  -68.00   28.00   1.0000   10.0000
omega____ theta____ kappa____ phi______ frames
    -      -40.9299   57.0000   30.0000 96

  2 omega -110.00  -20.00   1.0000   10.0000
omega____ theta____ kappa____ phi______ frames
    -      -40.9299  -57.0000 -120.0000 90

  3 omega  -48.00   15.00   1.0000   10.0000
omega____ theta____ kappa____ phi______ frames
    -      -40.9299   38.0000 -180.0000 63

  4 omega   55.00   96.00   1.0000   10.0000
omega____ theta____ kappa____ phi______ frames
    -       40.9299 -125.0000 -180.0000 41

  5 omega  -11.00   16.00   1.0000   20.0000
omega____ theta____ kappa____ phi______ frames
    -      -61.5000   30.0000 -150.0000 27

  6 omega  -43.00   11.00   1.0000   20.0000
omega____ theta____ kappa____ phi______ frames
    -      -61.5000   45.0000  120.0000 54

  7 omega  141.00  167.00   1.0000   20.0000
omega____ theta____ kappa____ phi______ frames
    -      108.1940  125.0000   30.0000 26

  8 omega   31.00   78.00   1.0000   20.0000
omega____ theta____ kappa____ phi______ frames
    -      108.1940  -30.0000   60.0000 47

  9 omega   93.00  178.00   1.0000   20.0000
omega____ theta____ kappa____ phi______ frames
    -      108.1940   30.0000 -180.0000 85

 10 omega  132.00  174.00   1.0000   20.0000
omega____ theta____ kappa____ phi______ frames
    -      108.1940  125.0000   90.0000 42

 11 omega   30.00   76.00   1.0000   20.0000
omega____ theta____ kappa____ phi______ frames
    -      108.1940  -94.0000   30.0000 46

 12 omega   43.00   75.00   1.0000   20.0000
omega____ theta____ kappa____ phi______ frames
    -      108.1940  -30.0000  150.0000 32

 13 omega   69.00  121.00   1.0000   20.0000
omega____ theta____ kappa____ phi______ frames
    -      108.1940 -125.0000    0.0000 52

 14 omega   33.00   62.00   1.0000   20.0000
omega____ theta____ kappa____ phi______ frames
    -      108.1940  -30.0000 -120.0000 29

 15 omega   47.00  109.00   1.0000   20.0000
omega____ theta____ kappa____ phi______ frames
    -      108.1940  -94.0000  150.0000 62

 16 omega   24.00  109.00   1.0000   20.0000
omega____ theta____ kappa____ phi______ frames
    -      108.1940  -94.0000   60.0000 85

 17 omega   87.00  177.00   1.0000   20.0000
omega____ theta____ kappa____ phi______ frames
    -      108.1940   30.0000   90.0000 90

 18 omega   47.00   94.00   1.0000   20.0000
omega____ theta____ kappa____ phi______ frames
    -      108.1940  -94.0000 -120.0000 47

 19 omega   31.00   86.00   1.0000   20.0000
omega____ theta____ kappa____ phi______ frames
    -      108.1940  -30.0000  -90.0000 55

 20 omega   37.00   89.00   1.0000   20.0000
omega____ theta____ kappa____ phi______ frames
    -      108.1940  -30.0000 -180.0000 52

 21 omega  122.00  163.00   1.0000   20.0000
omega____ theta____ kappa____ phi______ frames
    -      108.1940  125.0000 -150.0000 41

 22 omega   36.00   74.00   1.0000   20.0000
omega____ theta____ kappa____ phi______ frames
    -      108.1940  -61.0000  150.0000 38
;
_diffrn_measurement_device_type 'SuperNova, Dual, Cu at zero, Atlas'
_diffrn_measurement_method '\w scans'
_diffrn_orient_matrix_UB_11 0.0375440000
_diffrn_orient_matrix_UB_12 -0.0254815000
_diffrn_orient_matrix_UB_13 0.0146992000
_diffrn_orient_matrix_UB_21 0.0020518000
_diffrn_orient_matrix_UB_22 -0.0079435000
_diffrn_orient_matrix_UB_23 0.0379564000
_diffrn_orient_matrix_UB_31 -0.0151101000
_diffrn_orient_matrix_UB_32 -0.0626353000
_diffrn_orient_matrix_UB_33 -0.0105758000
_diffrn_radiation_monochromator mirror
_diffrn_radiation_type 'Cu K\a'
_diffrn_radiation_wavelength 1.5418
_diffrn_reflns_av_R_equivalents 0.0859
_diffrn_reflns_av_unetI/netI 0.0668
_diffrn_reflns_limit_h_max 50
_diffrn_reflns_limit_h_min -50
_diffrn_reflns_limit_k_max 22
_diffrn_reflns_limit_k_min -27
_diffrn_reflns_limit_l_max 49
_diffrn_reflns_limit_l_min -49
_diffrn_reflns_number 115608
_diffrn_reflns_theta_full 67.08
_diffrn_reflns_theta_max 67.08
_diffrn_reflns_theta_min 3.68
_diffrn_source 'SuperNova (Cu) x-ray Source'
_exptl_absorpt_coefficient_mu 2.661
_exptl_absorpt_correction_T_max 1.00000
_exptl_absorpt_correction_T_min 0.23066
_exptl_absorpt_correction_type multi-scan
_exptl_absorpt_process_details
;
CrysAlisPro, Agilent Technologies,
Version 1.171.36.24 (release 03-12-2012 CrysAlis171 .NET)
(compiled Dec  3 2012,18:21:49)
empirical absorption correction using spherical harmonics,
 implemented in SCALE3 ABSPACK scaling algorithm.
;
_exptl_crystal_colour black
_exptl_crystal_density_diffrn 0.237
_exptl_crystal_description block
_exptl_crystal_F_000 2372
_exptl_crystal_size_max 0.20
_exptl_crystal_size_mid 0.15
_exptl_crystal_size_min 0.15
_platon_squeeze_details
;
SQUEEZE removed 5 disordered dichloromethane and three water molecules per 
formula unit. 
;
_refine_diff_density_max 3.037
_refine_diff_density_min -3.044
_refine_diff_density_rms 0.272
_refine_ls_extinction_method none
_refine_ls_goodness_of_fit_ref 1.090
_refine_ls_hydrogen_treatment mixed
_refine_ls_matrix_type full
_refine_ls_number_parameters 1657
_refine_ls_number_reflns 31589
_refine_ls_number_restraints 258
_refine_ls_restrained_S_all 1.087
_refine_ls_R_factor_all 0.0940
_refine_ls_R_factor_gt 0.0723
_refine_ls_shift/su_max 0.001
_refine_ls_shift/su_mean 0.000
_refine_ls_structure_factor_coef Fsqd
_refine_ls_weighting_details 'calc w=1/[\s^2^(Fo^2^)+(0.0882P)^2^+1246.2900P] where P=(Fo^2^+2Fc^2^)/3'
_refine_ls_weighting_scheme calc
_refine_ls_wR_factor_gt 0.1894
_refine_ls_wR_factor_ref 0.2047
_reflns_number_gt 23133
_reflns_number_total 31589
_reflns_threshold_expression >2sigma(I)
_cod_data_source_file ja402249s_si_002.cif
_cod_data_source_block XMC-5
_cod_original_cell_volume 35560(8)
_cod_database_code 4120006
_reflns_odcompleteness_completeness 99.50
_reflns_odcompleteness_iscentric 1
_reflns_odcompleteness_theta 66.97

loop_
_space_group_symop_id
_space_group_symop_operation_xyz
1 'x, y, z'
2 '-x, y, -z+1/2'
3 'x+1/2, y+1/2, z'
4 '-x+1/2, y+1/2, -z+1/2'
5 '-x, -y, -z'
6 'x, -y, z-1/2'
7 '-x+1/2, -y+1/2, -z'
8 'x+1/2, -y+1/2, z-1/2'

loop_
_atom_site_label
_atom_site_type_symbol
_atom_site_fract_x
_atom_site_fract_y
_atom_site_fract_z
_atom_site_U_iso_or_equiv
_atom_site_adp_type
_atom_site_occupancy
_atom_site_symmetry_multiplicity
_atom_site_calc_flag
_atom_site_refinement_flags
Au1 Au 0.371801(16) 0.38283(3) 0.361078(16) 0.03934(15) Uani 1 1 d .
Au4 Au 0.382814(18) 0.47682(3) 0.411503(18) 0.04526(16) Uani 1 1 d .
Au7 Au 0.278934(18) 0.31397(3) 0.382005(16) 0.04307(16) Uani 1 1 d .
Au3 Au 0.321472(17) 0.47769(3) 0.342443(17) 0.04229(15) Uani 1 1 d .
Au6 Au 0.350204(19) 0.28137(3) 0.388499(17) 0.04516(16) Uani 1 1 d .
Au11 Au 0.34189(2) 0.31155(3) 0.448953(18) 0.05154(18) Uani 1 1 d .
Au2 Au 0.331123(16) 0.39593(3) 0.396087(15) 0.03804(15) Uani 1 1 d .
Au10 Au 0.363791(18) 0.44398(3) 0.467161(17) 0.04702(17) Uani 1 1 d .
Au5 Au 0.397393(19) 0.35616(3) 0.441462(18) 0.04922(17) Uani 1 1 d .
Au9 Au 0.313303(18) 0.50791(3) 0.407625(18) 0.04890(18) Uani 1 1 d .
Au8 Au 0.297674(17) 0.35459(3) 0.325572(16) 0.04105(15) Uani 1 1 d .
Au12 Au 0.262913(18) 0.42813(3) 0.353211(18) 0.04710(17) Uani 1 1 d .
Au13 Au 0.292308(19) 0.40910(3) 0.433429(18) 0.05005(18) Uani 1 1 d .
Cu3 Cu 0.25656(7) 0.54904(12) 0.33993(6) 0.0523(6) Uani 1 1 d .
Cu2 Cu 0.43939(7) 0.45839(11) 0.48401(7) 0.0521(6) Uani 1 1 d .
Cu1 Cu 0.34532(7) 0.27145(11) 0.31373(6) 0.0483(6) Uani 1 1 d .
Cu4 Cu 0.27517(7) 0.28668(16) 0.45031(7) 0.0685(8) Uani 1 1 d .
S1 S 0.28383(10) 0.28242(17) 0.28066(9) 0.0431(8) Uani 1 1 d .
S4 S 0.43355(11) 0.53213(19) 0.44226(12) 0.0514(10) Uani 1 1 d .
P1 P 0.40967(10) 0.36815(18) 0.33724(11) 0.0410(8) Uani 1 1 d .
S5 S 0.28913(11) 0.60266(19) 0.39063(11) 0.0476(9) Uani 1 1 d .
P4 P 0.23446(12) 0.2475(2) 0.36101(11) 0.0495(10) Uani 1 1 d .
S2 S 0.35186(11) 0.20105(18) 0.35436(10) 0.0458(9) Uani 1 1 d .
S3 S 0.45612(11) 0.36790(19) 0.47893(11) 0.0502(9) Uani 1 1 d .
S6 S 0.21119(11) 0.48176(19) 0.32604(11) 0.0502(9) Uani 1 1 d .
P3 P 0.31499(12) 0.55970(19) 0.30730(12) 0.0476(10) Uani 1 1 d .
S8 S 0.32934(13) 0.2595(2) 0.48977(11) 0.0589(11) Uani 1 1 d .
P2 P 0.38882(11) 0.4776(2) 0.52632(11) 0.0527(11) Uani 1 1 d .
S7 S 0.26272(14) 0.3800(3) 0.46545(13) 0.0747(15) Uani 1 1 d .
N4 N 0.2471(4) 0.5795(6) 0.2903(4) 0.049(3) Uani 1 1 d .
N5 N 0.3666(3) 0.2989(6) 0.2821(3) 0.044(3) Uani 1 1 d .
C41 C 0.2626(4) 0.6146(6) 0.4129(4) 0.040(3) Uani 1 1 d .
C86 C 0.4412(4) 0.3098(8) 0.3576(4) 0.047(4) Uani 1 1 d .
N9 N 0.4500(4) 0.5062(6) 0.5287(4) 0.056(4) Uani 1 1 d .
C87 C 0.4347(4) 0.4335(7) 0.3398(5) 0.049(4) Uani 1 1 d .
C132 C 0.2485(5) 0.1736(8) 0.3584(5) 0.052(4) Uani 1 1 d .
C93 C 0.3877(4) 0.3469(7) 0.2888(4) 0.045(4) Uani 1 1 d .
C11 C 0.3923(5) 0.1662(6) 0.3767(5) 0.053(5) Uani 1 1 d .
C51 C 0.1928(5) 0.4666(9) 0.2786(5) 0.055(4) Uani 1 1 d .
C1 C 0.2768(4) 0.3112(7) 0.2373(4) 0.041(4) Uani 1 1 d .
C55 C 0.1439(5) 0.4776(8) 0.2194(5) 0.069(6) Uani 1 1 d .
H55 H 0.1204 0.4910 0.2046 0.083 Uiso 1 1 calc R
C121 C 0.3321(4) 0.6276(7) 0.3339(4) 0.043(4) Uani 1 1 d .
C138 C 0.2008(4) 0.2688(7) 0.3162(4) 0.042(4) Uani 1 1 d .
C105 C 0.4266(5) 0.4323(10) 0.5978(5) 0.062(5) Uani 1 1 d .
H105 H 0.4351 0.4712 0.6052 0.075 Uiso 1 1 calc R
C131 C 0.2143(5) 0.5960(8) 0.2687(5) 0.056(4) Uani 1 1 d .
H131 H 0.1974 0.5933 0.2775 0.067 Uiso 1 1 calc R
C104 C 0.4034(5) 0.4201(10) 0.5601(5) 0.062(5) Uani 1 1 d .
C129 C 0.2265(5) 0.6211(7) 0.2197(4) 0.057(5) Uani 1 1 d .
H129 H 0.2194 0.6374 0.1963 0.068 Uiso 1 1 calc R
C148 C 0.2118(5) 0.2335(10) 0.3883(5) 0.064(5) Uani 1 1 d .
C21 C 0.4686(4) 0.3235(9) 0.5192(6) 0.060(5) Uani 1 1 d .
C137 C 0.2828(6) 0.1593(9) 0.3761(5) 0.063(5) Uani 1 1 d .
H137 H 0.3000 0.1888 0.3889 0.076 Uiso 1 1 calc R
C84 C 0.4783(5) 0.2546(8) 0.4108(5) 0.060(5) Uani 1 1 d .
H84 H 0.4861 0.2453 0.4357 0.072 Uiso 1 1 calc R
C2 C 0.2680(5) 0.2685(8) 0.2095(5) 0.054(4) Uani 1 1 d .
H2 H 0.2661 0.2281 0.2144 0.065 Uiso 1 1 calc R
C56 C 0.1581(5) 0.4854(10) 0.2567(6) 0.068(5) Uani 1 1 d .
H56 H 0.1445 0.5028 0.2670 0.082 Uiso 1 1 calc R
C94 C 0.3969(5) 0.3709(8) 0.2637(4) 0.050(4) Uani 1 1 d .
H94 H 0.4130 0.4030 0.2697 0.061 Uiso 1 1 calc R
C97 C 0.3535(5) 0.2772(8) 0.2490(4) 0.051(4) Uani 1 1 d .
H97 H 0.3376 0.2449 0.2432 0.061 Uiso 1 1 calc R
C127 C 0.2703(5) 0.5818(8) 0.2757(4) 0.053(4) Uani 1 1 d .
C6 C 0.2795(6) 0.3676(7) 0.2295(5) 0.057(5) Uani 1 1 d .
H6 H 0.2838 0.3970 0.2474 0.068 Uiso 1 1 calc R
C31 C 0.4220(4) 0.5960(8) 0.4578(5) 0.055(4) Uani 1 1 d .
C128 C 0.2604(5) 0.6011(8) 0.2403(5) 0.061(5) Uani 1 1 d .
H128 H 0.2768 0.6003 0.2308 0.073 Uiso 1 1 calc R
C96 C 0.3609(5) 0.2970(8) 0.2226(4) 0.051(4) Uani 1 1 d .
H96 H 0.3518 0.2773 0.1999 0.061 Uiso 1 1 calc R
C74 C 0.3626(6) 0.0696(9) 0.4825(6) 0.070(6) Uani 1 1 d .
C130 C 0.2030(5) 0.6170(7) 0.2335(5) 0.052(4) Uani 1 1 d .
H130 H 0.1790 0.6285 0.2190 0.062 Uiso 1 1 calc R
C110 C 0.4274(6) 0.5250(8) 0.5400(5) 0.062(5) Uani 1 1 d .
C120 C 0.3379(6) 0.5070(10) 0.2622(6) 0.074(6) Uani 1 1 d .
H120 H 0.3300 0.4718 0.2685 0.089 Uiso 1 1 calc R
C3 C 0.2621(5) 0.2859(8) 0.1749(4) 0.056(5) Uani 1 1 d .
H3 H 0.2542 0.2575 0.1560 0.067 Uiso 1 1 calc R
C32 C 0.4468(5) 0.6410(10) 0.4724(6) 0.073(6) Uani 1 1 d .
H32 H 0.4702 0.6342 0.4761 0.087 Uiso 1 1 calc R
C62 C 0.2028(5) 0.4116(10) 0.4023(6) 0.065(5) Uani 1 1 d .
H62 H 0.2180 0.4228 0.3923 0.078 Uiso 1 1 calc R
C95 C 0.3814(6) 0.3456(9) 0.2294(5) 0.069(6) Uani 1 1 d .
H95 H 0.3852 0.3624 0.2105 0.083 Uiso 1 1 calc R
C16 C 0.4064(5) 0.1549(10) 0.4136(6) 0.071(6) Uani 1 1 d .
H16 H 0.3961 0.1701 0.4278 0.086 Uiso 1 1 calc R
C46 C 0.2455(6) 0.5694(9) 0.4202(6) 0.070(6) Uani 1 1 d .
H46 H 0.2486 0.5299 0.4146 0.085 Uiso 1 1 calc R
C12 C 0.4101(5) 0.1470(8) 0.3570(6) 0.062(5) Uani 1 1 d .
H12 H 0.4022 0.1595 0.3327 0.074 Uiso 1 1 calc R
C111 C 0.4343(6) 0.5730(10) 0.5631(5) 0.078(7) Uani 1 1 d .
H111 H 0.4177 0.5849 0.5712 0.093 Uiso 1 1 calc R
C81 C 0.4568(5) 0.2838(8) 0.3384(6) 0.064(5) Uani 1 1 d .
H81 H 0.4495 0.2937 0.3137 0.077 Uiso 1 1 calc R
C52 C 0.2118(6) 0.4442(9) 0.2621(5) 0.064(5) Uani 1 1 d .
H52 H 0.2362 0.4349 0.2763 0.077 Uiso 1 1 calc R
C83 C 0.4941(5) 0.2282(9) 0.3926(6) 0.075(6) Uani 1 1 d .
H83 H 0.5123 0.1998 0.4046 0.090 Uiso 1 1 calc R
C85 C 0.4525(5) 0.2928(8) 0.3945(5) 0.062(5) Uani 1 1 d .
H85 H 0.4412 0.3093 0.4074 0.075 Uiso 1 1 calc R
C63 C 0.1674(6) 0.4158(15) 0.3816(7) 0.107(6) Uani 1 1 d U
H63 H 0.1580 0.4289 0.3571 0.128 Uiso 1 1 calc R
C26 C 0.4841(6) 0.3459(11) 0.5524(6) 0.078(6) Uani 1 1 d .
H26 H 0.4877 0.3872 0.5559 0.094 Uiso 1 1 calc R
C115 C 0.3361(6) 0.5592(9) 0.2778(6) 0.065(5) Uani 1 1 d .
C147 C 0.1789(6) 0.2119(11) 0.3725(5) 0.075(6) Uani 1 1 d .
H147 H 0.1665 0.2078 0.3468 0.091 Uiso 1 1 calc R
C36 C 0.3894(5) 0.6083(8) 0.4536(6) 0.068(6) Uani 1 1 d .
H36 H 0.3714 0.5793 0.4432 0.081 Uiso 1 1 calc R
C75 C 0.3271(6) 0.0848(9) 0.4683(6) 0.071(6) Uani 1 1 d .
H75 H 0.3094 0.0553 0.4573 0.085 Uiso 1 1 calc R
N61 N 0.2294(5) 0.2425(11) 0.4240(5) 0.087(7) Uani 1 1 d .
C142 C 0.1782(7) 0.2717(13) 0.2521(6) 0.090(8) Uani 1 1 d .
H142 H 0.1797 0.2601 0.2309 0.108 Uiso 1 1 calc R
C112 C 0.4659(6) 0.6033(9) 0.5741(6) 0.077(7) Uani 1 1 d .
H112 H 0.4700 0.6387 0.5877 0.092 Uiso 1 1 calc R
C122 C 0.3678(5) 0.6267(8) 0.3607(6) 0.066(6) Uani 1 1 d .
H122 H 0.3812 0.5914 0.3671 0.080 Uiso 1 1 calc R
C15 C 0.4378(6) 0.1182(11) 0.4290(6) 0.081(7) Uani 1 1 d .
H15 H 0.4482 0.1090 0.4541 0.097 Uiso 1 1 calc R
C42 C 0.2591(6) 0.6701(9) 0.4230(6) 0.067(5) Uani 1 1 d .
H42 H 0.2720 0.7011 0.4192 0.081 Uiso 1 1 calc R
C5 C 0.2758(7) 0.3845(9) 0.1949(5) 0.072(6) Uani 1 1 d .
H5 H 0.2792 0.4245 0.1905 0.087 Uiso 1 1 calc R
C71 C 0.3420(6) 0.1849(10) 0.4859(4) 0.067(6) Uani 1 1 d .
C106 C 0.4366(5) 0.3876(11) 0.6232(4) 0.076(7) Uani 1 1 d .
H106 H 0.4505 0.3966 0.6483 0.091 Uiso 1 1 calc R
C76 C 0.3175(5) 0.1406(10) 0.4698(6) 0.067(5) Uani 1 1 d .
H76 H 0.2930 0.1499 0.4593 0.080 Uiso 1 1 calc R
C114 C 0.4814(7) 0.5345(9) 0.5420(6) 0.073(6) Uani 1 1 d .
H114 H 0.4979 0.5201 0.5346 0.087 Uiso 1 1 calc R
C61 C 0.2176(6) 0.3914(13) 0.4377(5) 0.082(7) Uani 1 1 d .
C72 C 0.3768(5) 0.1697(10) 0.5007(6) 0.072(6) Uani 1 1 d .
H72 H 0.3946 0.1989 0.5122 0.087 Uiso 1 1 calc R
C73 C 0.3861(7) 0.1129(9) 0.4991(7) 0.082(7) Uani 1 1 d .
H73 H 0.4106 0.1034 0.5102 0.098 Uiso 1 1 calc R
C103 C 0.3583(5) 0.5228(11) 0.5350(6) 0.074(6) Uani 1 1 d .
C13 C 0.4392(6) 0.1099(11) 0.3734(6) 0.082(7) Uani 1 1 d .
H13 H 0.4493 0.0936 0.3593 0.098 Uiso 1 1 calc R
C43 C 0.2380(6) 0.6828(10) 0.4383(5) 0.070(6) Uani 1 1 d .
H43 H 0.2358 0.7227 0.4440 0.084 Uiso 1 1 calc R
C88 C 0.4661(6) 0.4308(12) 0.3367(6) 0.080(7) Uani 1 1 d .
H88 H 0.4744 0.3937 0.3333 0.096 Uiso 1 1 calc R
C4 C 0.2675(6) 0.3430(9) 0.1675(5) 0.067(6) Uani 1 1 d .
C109 C 0.3959(6) 0.3613(9) 0.5513(6) 0.068(5) Uani 1 1 d .
H109 H 0.3824 0.3507 0.5264 0.081 Uiso 1 1 calc R
C136 C 0.2932(6) 0.1020(9) 0.3759(6) 0.073(6) Uani 1 1 d .
H136 H 0.3175 0.0921 0.3900 0.087 Uiso 1 1 calc R
C82 C 0.4836(5) 0.2430(9) 0.3564(6) 0.068(6) Uani 1 1 d .
H82 H 0.4949 0.2248 0.3439 0.082 Uiso 1 1 calc R
C53 C 0.1950(5) 0.4351(9) 0.2239(5) 0.061(5) Uani 1 1 d .
H53 H 0.2080 0.4163 0.2135 0.074 Uiso 1 1 calc R
C57 C 0.1447(8) 0.4464(13) 0.1610(6) 0.091(6) Uani 1 1 d U
C33 C 0.4388(6) 0.6946(9) 0.4817(8) 0.090(9) Uani 1 1 d .
H33 H 0.4564 0.7247 0.4902 0.108 Uiso 1 1 calc R
C34 C 0.4057(6) 0.7062(9) 0.4790(7) 0.085(7) Uani 1 1 d .
C107 C 0.4269(6) 0.3323(11) 0.6129(6) 0.075(6) Uani 1 1 d .
H107 H 0.4338 0.3023 0.6309 0.090 Uiso 1 1 calc R
C125 C 0.3300(9) 0.7297(16) 0.3471(9) 0.119(6) Uani 1 1 d U
H125 H 0.3167 0.7652 0.3425 0.143 Uiso 1 1 calc R
C124 C 0.3645(11) 0.7297(19) 0.3720(10) 0.140(3) Uani 1 1 d U
H124 H 0.3756 0.7645 0.3851 0.168 Uiso 1 1 calc R
C133 C 0.2232(6) 0.1280(10) 0.3386(6) 0.070(6) Uani 1 1 d .
H133 H 0.1987 0.1374 0.3255 0.084 Uiso 1 1 calc R
C108 C 0.4071(6) 0.3175(12) 0.5769(6) 0.076(6) Uani 1 1 d .
H108 H 0.4014 0.2775 0.5699 0.091 Uiso 1 1 calc R
C54 C 0.1618(5) 0.4516(10) 0.2019(5) 0.070(6) Uani 1 1 d .
C141 C 0.1518(6) 0.3130(13) 0.2495(7) 0.097(9) Uani 1 1 d .
H141 H 0.1340 0.3259 0.2265 0.116 Uiso 1 1 calc R
C8 C 0.2860(7) 0.3223(10) 0.1203(6) 0.086(7) Uani 1 1 d .
H8A H 0.3109 0.3305 0.1372 0.128 Uiso 1 1 calc R
H8B H 0.2816 0.3302 0.0953 0.128 Uiso 1 1 calc R
H8C H 0.2808 0.2808 0.1225 0.128 Uiso 1 1 calc R
C44 C 0.2200(6) 0.6405(11) 0.4457(6) 0.074(6) Uani 1 1 d .
C79 C 0.3876(9) -0.0226(12) 0.5189(6) 0.115(11) Uani 1 1 d .
H79A H 0.4096 -0.0025 0.5354 0.173 Uiso 1 1 calc R
H79B H 0.3923 -0.0646 0.5178 0.173 Uiso 1 1 calc R
H79C H 0.3701 -0.0179 0.5279 0.173 Uiso 1 1 calc R
C119 C 0.3508(7) 0.5045(13) 0.2380(7) 0.086(7) Uani 1 1 d .
H119 H 0.3504 0.4678 0.2268 0.103 Uiso 1 1 calc R
C24 C 0.4955(5) 0.2512(13) 0.5811(7) 0.088(8) Uani 1 1 d .
C113 C 0.4919(7) 0.5818(9) 0.5653(6) 0.079(7) Uani 1 1 d .
H113 H 0.5149 0.5988 0.5747 0.094 Uiso 1 1 calc R
C134 C 0.2341(7) 0.0726(9) 0.3387(7) 0.079(7) Uani 1 1 d .
H134 H 0.2170 0.0426 0.3266 0.095 Uiso 1 1 calc R
C14 C 0.4534(6) 0.0963(10) 0.4094(8) 0.081(7) Uani 1 1 d .
C116 C 0.3493(6) 0.6077(11) 0.2699(6) 0.076(6) Uani 1 1 d .
H116 H 0.3481 0.6441 0.2807 0.092 Uiso 1 1 calc R
C77 C 0.3731(6) 0.0041(9) 0.4812(6) 0.074(6) Uani 1 1 d .
C64 C 0.1447(7) 0.4013(17) 0.3954(7) 0.113(6) Uani 1 1 d U
C35 C 0.3812(6) 0.6626(11) 0.4639(8) 0.094(9) Uani 1 1 d .
H35 H 0.3578 0.6691 0.4604 0.113 Uiso 1 1 calc R
C126 C 0.3132(6) 0.6789(9) 0.3278(6) 0.068(5) Uani 1 1 d .
H126 H 0.2888 0.6799 0.3105 0.081 Uiso 1 1 calc R
C140 C 0.1527(6) 0.3334(12) 0.2805(6) 0.091(8) Uani 1 1 d .
H140 H 0.1367 0.3635 0.2792 0.110 Uiso 1 1 calc R
C143 C 0.2009(6) 0.2491(9) 0.2849(5) 0.069(6) Uani 1 1 d .
H143 H 0.2172 0.2194 0.2864 0.083 Uiso 1 1 calc R
C98 C 0.3575(7) 0.5240(13) 0.5693(6) 0.099(10) Uani 1 1 d .
H98 H 0.3704 0.4956 0.5875 0.119 Uiso 1 1 calc R
C92 C 0.4226(7) 0.4875(9) 0.3442(8) 0.085(5) Uani 1 1 d U
H92 H 0.4019 0.4903 0.3472 0.102 Uiso 1 1 calc R
C139 C 0.1770(6) 0.3108(10) 0.3147(6) 0.079(6) Uani 1 1 d .
H139 H 0.1770 0.3244 0.3363 0.095 Uiso 1 1 calc R
C101 C 0.3161(10) 0.6010(18) 0.5135(11) 0.140(3) Uani 1 1 d U
H101 H 0.3024 0.6281 0.4948 0.168 Uiso 1 1 calc R
C135 C 0.2695(8) 0.0582(9) 0.3559(8) 0.090(8) Uani 1 1 d .
H135 H 0.2774 0.0198 0.3541 0.107 Uiso 1 1 calc R
C7 C 0.2628(7) 0.3607(11) 0.1293(6) 0.083(7) Uani 1 1 d .
C123 C 0.3825(10) 0.6800(17) 0.3777(10) 0.128(6) Uani 1 1 d U
H123 H 0.4070 0.6806 0.3944 0.154 Uiso 1 1 calc R
C45 C 0.2232(6) 0.5820(11) 0.4360(7) 0.081(7) Uani 1 1 d .
H45 H 0.2105 0.5512 0.4401 0.097 Uiso 1 1 calc R
C89 C 0.4849(6) 0.4813(12) 0.3384(9) 0.098(9) Uani 1 1 d .
H89 H 0.5061 0.4796 0.3363 0.117 Uiso 1 1 calc R
C102 C 0.3358(9) 0.5596(16) 0.5084(9) 0.117(5) Uani 1 1 d U
H102 H 0.3340 0.5557 0.4848 0.140 Uiso 1 1 calc R
C22 C 0.4660(6) 0.2618(11) 0.5154(7) 0.089(8) Uani 1 1 d .
H22 H 0.4555 0.2446 0.4919 0.107 Uiso 1 1 calc R
C23 C 0.4785(7) 0.2272(13) 0.5452(8) 0.109(11) Uani 1 1 d .
H23 H 0.4758 0.1856 0.5422 0.130 Uiso 1 1 calc R
C80 C 0.3437(8) -0.0331(11) 0.4551(8) 0.098(8) Uani 1 1 d .
H80A H 0.3261 -0.0386 0.4637 0.147 Uiso 1 1 calc R
H80B H 0.3531 -0.0716 0.4530 0.147 Uiso 1 1 calc R
H80C H 0.3326 -0.0138 0.4312 0.147 Uiso 1 1 calc R
C65 C 0.1585(7) 0.3796(17) 0.4298(7) 0.115(6) Uani 1 1 d U
H65 H 0.1428 0.3692 0.4393 0.138 Uiso 1 1 calc R
C66 C 0.1939(7) 0.3720(16) 0.4511(7) 0.114(6) Uani 1 1 d U
H66 H 0.2027 0.3543 0.4744 0.136 Uiso 1 1 calc R
C25 C 0.4948(8) 0.3089(12) 0.5819(7) 0.093(8) Uani 1 1 d .
H25 H 0.5025 0.3268 0.6050 0.112 Uiso 1 1 calc R
C40 C 0.3579(7) 0.7799(10) 0.4704(9) 0.110(11) Uani 1 1 d .
H40A H 0.3486 0.7756 0.4440 0.165 Uiso 1 1 calc R
H40B H 0.3541 0.8204 0.4760 0.165 Uiso 1 1 calc R
H40C H 0.3456 0.7524 0.4789 0.165 Uiso 1 1 calc R
C78 C 0.4045(8) 0.0027(11) 0.4701(8) 0.097(8) Uani 1 1 d .
H78A H 0.3945 0.0081 0.4437 0.145 Uiso 1 1 calc R
H78B H 0.4168 -0.0353 0.4771 0.145 Uiso 1 1 calc R
H78C H 0.4213 0.0346 0.4826 0.145 Uiso 1 1 calc R
C144 C 0.2146(7) 0.2281(19) 0.4451(6) 0.137(16) Uani 1 1 d .
H144 H 0.2280 0.2344 0.4706 0.164 Uiso 1 1 calc R
C58 C 0.1670(8) 0.4119(13) 0.1476(6) 0.105(7) Uani 1 1 d U
H58A H 0.1913 0.4275 0.1590 0.157 Uiso 1 1 calc R
H58B H 0.1567 0.4158 0.1211 0.157 Uiso 1 1 calc R
H58C H 0.1675 0.3702 0.1539 0.157 Uiso 1 1 calc R
C37 C 0.3977(7) 0.7662(12) 0.4895(9) 0.109(10) Uani 1 1 d U
C146 C 0.1625(7) 0.1952(16) 0.3935(7) 0.113(11) Uani 1 1 d .
H146 H 0.1395 0.1781 0.3827 0.135 Uiso 1 1 calc R
C100 C 0.3163(10) 0.6032(17) 0.5474(10) 0.127(5) Uani 1 1 d U
H100 H 0.3013 0.6304 0.5512 0.153 Uiso 1 1 calc R
C90 C 0.4715(7) 0.5356(10) 0.3435(8) 0.094(6) Uani 1 1 d U
H90 H 0.4847 0.5708 0.3466 0.112 Uiso 1 1 calc R
C145 C 0.1821(7) 0.2053(19) 0.4324(8) 0.140(16) Uani 1 1 d .
H145 H 0.1722 0.1962 0.4482 0.168 Uiso 1 1 calc R
C91 C 0.4411(7) 0.5381(10) 0.3441(8) 0.094(6) Uani 1 1 d U
H91 H 0.4313 0.5756 0.3446 0.113 Uiso 1 1 calc R
C117 C 0.3647(7) 0.6072(17) 0.2467(8) 0.116(12) Uani 1 1 d .
H117 H 0.3751 0.6415 0.2425 0.139 Uiso 1 1 calc R
C17 C 0.4869(7) 0.0572(13) 0.4298(10) 0.107(10) Uani 1 1 d .
C38 C 0.4150(9) 0.8173(12) 0.4763(13) 0.16(2) Uani 1 1 d .
H38A H 0.4406 0.8107 0.4868 0.245 Uiso 1 1 calc R
H38B H 0.4105 0.8556 0.4843 0.245 Uiso 1 1 calc R
H38C H 0.4044 0.8167 0.4497 0.245 Uiso 1 1 calc R
C47 C 0.1950(7) 0.6613(12) 0.4626(7) 0.126(7) Uani 1 1 d DU
C67 C 0.1053(7) 0.4016(16) 0.3717(9) 0.108(8) Uani 1 1 d U
C59 C 0.1389(9) 0.5045(14) 0.1440(7) 0.118(7) Uani 1 1 d U
H59A H 0.1233 0.5276 0.1505 0.177 Uiso 1 1 calc R
H59B H 0.1279 0.5000 0.1175 0.177 Uiso 1 1 calc R
H59C H 0.1617 0.5248 0.1525 0.177 Uiso 1 1 calc R
C10 C 0.2734(11) 0.4231(12) 0.1271(7) 0.142(16) Uani 1 1 d .
H10A H 0.2536 0.4496 0.1225 0.213 Uiso 1 1 calc R
H10B H 0.2795 0.4266 0.1071 0.213 Uiso 1 1 calc R
H10C H 0.2939 0.4339 0.1500 0.213 Uiso 1 1 calc R
C99 C 0.3380(8) 0.5664(16) 0.5752(7) 0.116(11) Uani 1 1 d .
H99 H 0.3394 0.5705 0.5986 0.139 Uiso 1 1 calc R
C60 C 0.1120(8) 0.4101(14) 0.1475(7) 0.117(7) Uani 1 1 d U
H60A H 0.1184 0.3691 0.1552 0.176 Uiso 1 1 calc R
H60B H 0.0992 0.4121 0.1209 0.176 Uiso 1 1 calc R
H60C H 0.0969 0.4253 0.1576 0.176 Uiso 1 1 calc R
C20 C 0.5132(8) 0.0868(15) 0.4603(12) 0.18(2) Uani 1 1 d .
H20A H 0.5201 0.1230 0.4524 0.269 Uiso 1 1 calc R
H20B H 0.5339 0.0612 0.4727 0.269 Uiso 1 1 calc R
H20C H 0.5038 0.0968 0.4772 0.269 Uiso 1 1 calc R
C27 C 0.5118(7) 0.2114(16) 0.6146(7) 0.139(12) Uani 1 1 d DU
C68 C 0.0944(7) 0.425(2) 0.3349(8) 0.163(19) Uani 1 1 d .
H68A H 0.0995 0.4671 0.3363 0.244 Uiso 1 1 calc R
H68B H 0.0690 0.4182 0.3197 0.244 Uiso 1 1 calc R
H68C H 0.1076 0.4043 0.3241 0.244 Uiso 1 1 calc R
C18 C 0.5012(11) 0.041(2) 0.4057(13) 0.20(2) Uani 1 1 d U
H18A H 0.4856 0.0116 0.3881 0.293 Uiso 1 1 calc R
H18B H 0.5248 0.0234 0.4199 0.293 Uiso 1 1 calc R
H18C H 0.5030 0.0756 0.3928 0.293 Uiso 1 1 calc R
C118 C 0.3640(7) 0.5511(17) 0.2292(8) 0.106(10) Uani 1 1 d .
H118 H 0.3727 0.5481 0.2120 0.127 Uiso 1 1 calc R
C39 C 0.4094(10) 0.7683(18) 0.5278(10) 0.18(2) Uani 1 1 d U
H39A H 0.3984 0.7361 0.5347 0.270 Uiso 1 1 calc R
H39B H 0.4026 0.8062 0.5341 0.270 Uiso 1 1 calc R
H39C H 0.4353 0.7642 0.5408 0.270 Uiso 1 1 calc R
C19 C 0.4752(9) 0.0015(14) 0.4419(11) 0.151(16) Uani 1 1 d .
H19A H 0.4626 0.0124 0.4556 0.226 Uiso 1 1 calc R
H19B H 0.4961 -0.0222 0.4573 0.226 Uiso 1 1 calc R
H19C H 0.4594 -0.0215 0.4204 0.226 Uiso 1 1 calc R
C30 C 0.4943(8) 0.2190(15) 0.6384(9) 0.140(3) Uani 1 1 d DU
H30A H 0.4981 0.2593 0.6479 0.210 Uiso 1 1 calc R
H30B H 0.5044 0.1909 0.6586 0.210 Uiso 1 1 calc R
H30C H 0.4688 0.2116 0.6241 0.210 Uiso 1 1 calc R
C9 C 0.2265(9) 0.3485(19) 0.1021(6) 0.155(18) Uani 1 1 d .
H9A H 0.2203 0.3079 0.1050 0.232 Uiso 1 1 calc R
H9B H 0.2243 0.3536 0.0778 0.232 Uiso 1 1 calc R
H9C H 0.2104 0.3759 0.1054 0.232 Uiso 1 1 calc R
C69 C 0.0895(8) 0.434(2) 0.3906(10) 0.20(2) Uani 1 1 d U
H69A H 0.1082 0.4483 0.4140 0.294 Uiso 1 1 calc R
H69B H 0.0733 0.4087 0.3947 0.294 Uiso 1 1 calc R
H69C H 0.0764 0.4682 0.3758 0.294 Uiso 1 1 calc R
Cl1 Cl 0.5864(3) 0.4791(4) 0.3189(2) 0.119(3) Uani 1 1 d .
O1 O 0.5692(7) 0.4656(12) 0.2815(7) 0.140(3) Uani 1 1 d U
C49 C 0.2168(8) 0.6628(15) 0.5034(6) 0.144(7) Uani 1 1 d DU
H49A H 0.2418 0.6683 0.5098 0.216 Uiso 1 1 calc R
H49B H 0.2139 0.6255 0.5136 0.216 Uiso 1 1 calc R
H49C H 0.2088 0.6954 0.5132 0.216 Uiso 1 1 calc R
C50 C 0.1650(8) 0.6186(12) 0.4494(8) 0.138(7) Uani 1 1 d DU
H50A H 0.1524 0.6191 0.4228 0.206 Uiso 1 1 calc R
H50B H 0.1487 0.6296 0.4589 0.206 Uiso 1 1 calc R
H50C H 0.1743 0.5789 0.4579 0.206 Uiso 1 1 calc R
C70 C 0.0899(10) 0.3354(17) 0.3613(10) 0.140(3) Uani 1 1 d U
H70A H 0.0878 0.3180 0.3818 0.210 Uiso 1 1 calc R
H70B H 0.1060 0.3115 0.3559 0.210 Uiso 1 1 calc R
H70C H 0.0665 0.3366 0.3399 0.210 Uiso 1 1 calc R
C29 C 0.5509(7) 0.2196(15) 0.6347(9) 0.140(3) Uani 1 1 d DU
H29A H 0.5622 0.1953 0.6234 0.210 Uiso 1 1 calc R
H29B H 0.5597 0.2076 0.6601 0.210 Uiso 1 1 calc R
H29C H 0.5567 0.2611 0.6337 0.210 Uiso 1 1 calc R
C28 C 0.5067(9) 0.1408(14) 0.6038(9) 0.140(3) Uani 1 1 d DU
H28A H 0.4813 0.1318 0.5901 0.210 Uiso 1 1 calc R
H28B H 0.5172 0.1170 0.6261 0.210 Uiso 1 1 calc R
H28C H 0.5183 0.1317 0.5889 0.210 Uiso 1 1 calc R
C48 C 0.1815(9) 0.7237(11) 0.4495(8) 0.140(3) Uani 1 1 d DU
H48A H 0.2015 0.7513 0.4594 0.210 Uiso 1 1 calc R
H48B H 0.1644 0.7350 0.4579 0.210 Uiso 1 1 calc R
H48C H 0.1701 0.7249 0.4229 0.210 Uiso 1 1 calc R
O3 O 0.5663(7) 0.4611(13) 0.3371(7) 0.155(10) Uani 1 1 d .
O4 O 0.6197(7) 0.4464(15) 0.3323(8) 0.166(11) Uani 1 1 d .
O2 O 0.5961(11) 0.5397(11) 0.3261(10) 0.213(18) Uani 1 1 d .

loop_
_atom_site_aniso_label
_atom_site_aniso_U_11
_atom_site_aniso_U_22
_atom_site_aniso_U_33
_atom_site_aniso_U_23
_atom_site_aniso_U_13
_atom_site_aniso_U_12
Au1 0.0398(3) 0.0400(3) 0.0346(3) -0.0056(2) 0.0142(3) 0.0014(3)
Au4 0.0440(4) 0.0425(4) 0.0420(3) -0.0078(3) 0.0140(3) 0.0018(3)
Au7 0.0456(4) 0.0490(4) 0.0308(3) -0.0032(3) 0.0147(3) 0.0010(3)
Au3 0.0433(3) 0.0403(3) 0.0374(3) -0.0004(3) 0.0138(3) 0.0036(3)
Au6 0.0515(4) 0.0434(4) 0.0368(3) -0.0042(3) 0.0174(3) 0.0007(3)
Au11 0.0540(4) 0.0598(4) 0.0354(3) -0.0019(3) 0.0164(3) 0.0021(3)
Au2 0.0373(3) 0.0420(3) 0.0296(3) -0.0041(2) 0.0111(2) 0.0031(2)
Au10 0.0424(3) 0.0574(4) 0.0342(3) -0.0101(3) 0.0118(3) 0.0053(3)
Au5 0.0454(4) 0.0528(4) 0.0402(3) -0.0072(3) 0.0122(3) 0.0046(3)
Au9 0.0443(4) 0.0501(4) 0.0426(4) -0.0103(3) 0.0120(3) 0.0067(3)
Au8 0.0417(3) 0.0464(4) 0.0299(3) -0.0041(3) 0.0123(3) 0.0009(3)
Au12 0.0436(4) 0.0529(4) 0.0374(3) -0.0014(3) 0.0126(3) 0.0052(3)
Au13 0.0487(4) 0.0611(4) 0.0384(3) -0.0072(3) 0.0186(3) 0.0038(3)
Cu3 0.0467(13) 0.0622(16) 0.0393(12) -0.0043(11) 0.0126(11) 0.0021(11)
Cu2 0.0490(14) 0.0492(14) 0.0473(13) -0.0116(11) 0.0134(11) 0.0002(11)
Cu1 0.0524(14) 0.0489(14) 0.0347(11) -0.0033(10) 0.0127(10) -0.0029(11)
Cu4 0.0540(16) 0.110(2) 0.0384(13) -0.0011(14) 0.0189(12) -0.0010(15)
S1 0.046(2) 0.046(2) 0.0288(17) -0.0028(15) 0.0101(15) -0.0100(16)
S4 0.045(2) 0.047(2) 0.055(2) -0.0056(18) 0.0162(19) 0.0053(17)
P1 0.041(2) 0.042(2) 0.0387(19) -0.0072(16) 0.0173(17) 0.0005(16)
S5 0.045(2) 0.049(2) 0.044(2) -0.0025(17) 0.0171(17) -0.0002(17)
P4 0.048(2) 0.062(3) 0.0330(19) -0.0088(18) 0.0139(18) -0.005(2)
S2 0.050(2) 0.042(2) 0.0385(19) -0.0038(16) 0.0153(17) 0.0001(17)
S3 0.044(2) 0.053(2) 0.044(2) -0.0041(18) 0.0121(17) 0.0067(18)
S6 0.046(2) 0.054(2) 0.045(2) -0.0026(18) 0.0162(18) 0.0051(18)
P3 0.052(2) 0.039(2) 0.048(2) 0.0072(18) 0.0202(19) 0.0113(18)
S8 0.063(3) 0.076(3) 0.0333(19) -0.0025(19) 0.0188(19) -0.004(2)
P2 0.042(2) 0.074(3) 0.036(2) -0.020(2) 0.0128(17) 0.003(2)
S7 0.063(3) 0.122(5) 0.046(2) 0.009(3) 0.031(2) 0.018(3)
N4 0.052(8) 0.035(7) 0.043(7) -0.005(6) 0.009(6) 0.002(6)
N5 0.045(7) 0.049(8) 0.030(6) -0.010(6) 0.011(6) -0.003(6)
C41 0.041(8) 0.028(7) 0.044(8) -0.003(6) 0.014(7) 0.013(6)
C86 0.036(8) 0.060(10) 0.044(8) -0.019(8) 0.018(7) 0.005(7)
N9 0.060(9) 0.048(8) 0.050(8) -0.014(7) 0.018(7) -0.006(7)
C87 0.041(9) 0.035(8) 0.057(10) -0.010(7) 0.011(8) -0.005(7)
C132 0.058(10) 0.054(10) 0.051(9) 0.020(8) 0.031(9) 0.012(8)
C93 0.048(9) 0.044(9) 0.027(7) 0.005(6) 0.005(6) 0.011(7)
C11 0.060(10) 0.021(7) 0.048(9) -0.001(6) 0.001(8) 0.013(7)
C51 0.045(9) 0.068(12) 0.040(9) 0.006(8) 0.009(8) 0.001(8)
C1 0.028(7) 0.064(11) 0.021(6) -0.011(6) 0.005(5) -0.001(7)
C55 0.040(9) 0.055(11) 0.060(12) 0.009(9) -0.020(9) 0.007(8)
C121 0.049(9) 0.035(8) 0.043(8) 0.022(7) 0.020(7) 0.017(7)
C138 0.044(8) 0.039(8) 0.027(7) -0.009(6) 0.003(6) -0.009(7)
C105 0.055(11) 0.087(14) 0.035(9) -0.021(9) 0.013(8) 0.000(10)
C131 0.042(9) 0.053(10) 0.060(11) 0.006(8) 0.013(8) 0.000(8)
C104 0.052(10) 0.096(15) 0.054(10) -0.011(10) 0.039(9) -0.010(10)
C129 0.086(13) 0.035(9) 0.031(8) 0.014(7) 0.011(9) 0.016(9)
C148 0.045(10) 0.100(16) 0.044(10) -0.011(10) 0.019(8) 0.016(10)
C21 0.024(8) 0.071(13) 0.072(13) 0.008(10) 0.010(8) -0.006(8)
C137 0.076(13) 0.056(12) 0.060(11) 0.029(9) 0.034(10) 0.004(10)
C84 0.056(11) 0.056(11) 0.046(9) 0.020(8) 0.004(8) 0.015(9)
C2 0.073(12) 0.037(9) 0.057(10) -0.010(8) 0.035(9) -0.017(8)
C56 0.053(11) 0.079(14) 0.063(12) -0.013(10) 0.018(10) 0.005(10)
C94 0.058(10) 0.057(10) 0.037(8) 0.002(7) 0.023(8) -0.002(8)
C97 0.053(10) 0.056(10) 0.041(9) -0.001(8) 0.020(8) -0.007(8)
C127 0.063(11) 0.061(11) 0.028(8) 0.002(7) 0.016(8) 0.000(9)
C6 0.106(15) 0.036(9) 0.046(9) 0.004(7) 0.050(10) 0.012(9)
C31 0.041(9) 0.042(9) 0.069(12) -0.004(8) 0.014(8) 0.004(7)
C128 0.066(12) 0.048(10) 0.061(11) 0.022(9) 0.023(10) 0.004(9)
C96 0.052(10) 0.055(10) 0.039(8) -0.003(7) 0.016(7) -0.013(8)
C74 0.094(16) 0.058(12) 0.054(11) 0.001(9) 0.032(11) -0.002(11)
C130 0.063(11) 0.028(8) 0.047(9) 0.009(7) 0.011(8) 0.013(7)
C110 0.077(13) 0.042(10) 0.064(11) -0.001(8) 0.031(10) 0.025(9)
C120 0.079(15) 0.066(14) 0.068(13) -0.008(11) 0.028(12) -0.002(11)
C3 0.080(13) 0.052(10) 0.024(7) 0.006(7) 0.014(8) 0.010(9)
C32 0.031(9) 0.078(14) 0.081(14) 0.002(11) 0.003(9) -0.002(9)
C62 0.057(11) 0.079(14) 0.065(12) 0.003(10) 0.033(10) 0.010(10)
C95 0.119(18) 0.060(12) 0.047(10) 0.011(9) 0.055(12) 0.010(12)
C16 0.056(11) 0.087(15) 0.063(12) -0.005(11) 0.020(10) -0.005(11)
C46 0.086(15) 0.057(12) 0.079(14) 0.010(10) 0.047(12) 0.017(11)
C12 0.051(10) 0.039(9) 0.073(13) -0.001(9) 0.011(9) 0.000(8)
C111 0.082(15) 0.072(14) 0.054(11) -0.034(10) 0.010(10) 0.017(11)
C81 0.067(12) 0.049(11) 0.060(11) 0.006(9) 0.015(10) 0.005(9)
C52 0.073(13) 0.064(12) 0.035(9) 0.008(8) 0.009(9) 0.007(10)
C83 0.057(12) 0.060(13) 0.080(15) 0.010(11) 0.007(11) 0.022(10)
C85 0.065(12) 0.053(11) 0.057(11) -0.006(9) 0.019(9) -0.019(9)
C63 0.059(8) 0.200(17) 0.071(9) 0.045(10) 0.039(7) 0.013(10)
C26 0.091(16) 0.077(15) 0.066(14) 0.007(11) 0.036(13) 0.019(13)
C115 0.073(13) 0.052(11) 0.078(13) 0.031(10) 0.042(11) 0.034(10)
C147 0.065(13) 0.115(19) 0.042(10) 0.005(11) 0.021(10) 0.006(12)
C36 0.046(10) 0.044(10) 0.097(16) -0.024(10) 0.019(10) -0.007(8)
C75 0.064(13) 0.056(12) 0.070(13) 0.015(10) 0.013(10) -0.009(10)
N61 0.052(10) 0.16(2) 0.052(10) -0.013(11) 0.029(8) -0.021(11)
C142 0.090(17) 0.13(2) 0.051(12) -0.008(13) 0.035(12) -0.037(17)
C112 0.092(16) 0.040(10) 0.072(14) -0.018(10) 0.016(12) -0.026(10)
C122 0.054(11) 0.032(9) 0.093(15) 0.024(9) 0.017(10) 0.004(8)
C15 0.059(13) 0.085(16) 0.059(12) 0.022(11) -0.005(10) 0.008(11)
C42 0.092(15) 0.057(12) 0.066(12) -0.004(10) 0.048(12) 0.009(11)
C5 0.122(19) 0.046(11) 0.049(11) -0.001(8) 0.039(12) 0.010(11)
C71 0.085(14) 0.080(14) 0.027(8) 0.005(8) 0.018(9) -0.019(11)
C106 0.066(12) 0.115(19) 0.019(8) -0.007(10) -0.003(8) -0.024(12)
C76 0.049(10) 0.078(14) 0.064(12) 0.023(11) 0.017(9) 0.011(10)
C114 0.099(17) 0.056(12) 0.060(12) -0.015(10) 0.034(12) -0.008(11)
C61 0.064(13) 0.15(2) 0.042(10) 0.029(12) 0.031(10) 0.024(13)
C72 0.035(9) 0.071(14) 0.089(15) -0.012(11) 0.011(10) -0.014(9)
C73 0.088(16) 0.049(12) 0.097(17) 0.000(11) 0.033(14) 0.006(11)
C103 0.053(11) 0.089(16) 0.076(14) -0.048(12) 0.025(10) -0.013(10)
C13 0.078(15) 0.085(16) 0.068(14) 0.010(12) 0.021(12) 0.011(13)
C43 0.083(15) 0.067(13) 0.049(11) 0.017(9) 0.022(10) 0.027(11)
C88 0.063(13) 0.103(18) 0.072(14) 0.029(13) 0.030(11) 0.019(12)
C4 0.093(15) 0.054(12) 0.038(9) 0.007(8) 0.017(10) 0.021(10)
C109 0.067(13) 0.067(13) 0.057(11) -0.008(10) 0.018(10) -0.014(10)
C136 0.060(12) 0.060(13) 0.077(14) -0.019(11) 0.013(11) -0.006(10)
C82 0.058(12) 0.071(13) 0.069(13) -0.009(10) 0.024(10) 0.023(10)
C53 0.058(11) 0.059(11) 0.053(10) 0.007(9) 0.015(9) 0.003(9)
C57 0.106(13) 0.099(13) 0.048(9) 0.000(9) 0.018(9) -0.003(11)
C33 0.050(11) 0.047(12) 0.14(2) -0.032(13) 0.013(13) 0.003(9)
C34 0.078(15) 0.047(12) 0.110(19) -0.021(12) 0.026(14) 0.017(11)
C107 0.091(16) 0.089(16) 0.054(11) -0.002(11) 0.042(11) -0.033(13)
C125 0.120(10) 0.131(10) 0.112(10) 0.000(9) 0.060(9) -0.003(9)
C124 0.135(7) 0.153(8) 0.122(7) -0.002(6) 0.052(6) 0.006(6)
C133 0.065(13) 0.073(15) 0.057(11) 0.005(10) 0.016(10) -0.009(11)
C108 0.061(12) 0.098(17) 0.067(13) 0.005(12) 0.027(11) -0.015(12)
C54 0.052(11) 0.069(13) 0.046(10) -0.007(9) -0.014(9) -0.002(10)
C141 0.046(12) 0.13(2) 0.065(15) 0.047(15) -0.016(10) 0.013(13)
C8 0.13(2) 0.075(15) 0.073(14) 0.027(12) 0.063(15) 0.013(14)
C44 0.082(15) 0.088(16) 0.055(12) -0.003(11) 0.035(11) 0.007(12)
C79 0.18(3) 0.082(18) 0.051(13) 0.005(12) 0.025(17) 0.024(19)
C119 0.088(17) 0.100(19) 0.080(16) -0.002(14) 0.047(14) 0.033(15)
C24 0.043(11) 0.12(2) 0.091(17) 0.068(16) 0.027(11) 0.028(12)
C113 0.118(19) 0.054(12) 0.080(15) -0.028(11) 0.060(15) -0.041(13)
C134 0.098(18) 0.048(12) 0.083(16) 0.005(11) 0.035(14) -0.017(12)
C14 0.060(13) 0.052(12) 0.12(2) -0.002(13) 0.031(14) -0.005(10)
C116 0.084(15) 0.084(16) 0.069(13) 0.020(12) 0.043(12) 0.016(12)
C77 0.087(15) 0.057(12) 0.066(13) -0.003(10) 0.024(12) -0.005(11)
C64 0.065(8) 0.204(17) 0.074(9) 0.043(10) 0.036(7) 0.015(10)
C35 0.058(12) 0.090(17) 0.14(2) -0.057(16) 0.056(15) 0.007(12)
C126 0.079(14) 0.049(11) 0.086(15) 0.000(10) 0.048(12) 0.001(10)
C140 0.070(15) 0.106(19) 0.051(13) 0.004(12) -0.012(11) -0.006(13)
C143 0.070(13) 0.065(13) 0.050(11) -0.013(9) 0.009(10) -0.012(10)
C98 0.094(17) 0.16(3) 0.041(10) -0.029(13) 0.027(11) 0.049(17)
C92 0.087(11) 0.049(8) 0.141(14) -0.026(9) 0.073(11) -0.014(8)
C139 0.064(13) 0.079(15) 0.065(13) -0.009(11) 0.006(11) -0.013(11)
C101 0.135(7) 0.153(8) 0.122(7) -0.002(6) 0.052(6) 0.006(6)
C135 0.14(2) 0.040(11) 0.12(2) 0.015(12) 0.08(2) 0.007(13)
C7 0.12(2) 0.080(15) 0.049(11) 0.028(11) 0.041(13) 0.048(14)
C123 0.125(10) 0.137(10) 0.115(10) -0.002(9) 0.050(9) -0.007(9)
C45 0.081(15) 0.089(17) 0.095(17) -0.002(13) 0.060(14) -0.011(13)
C89 0.060(13) 0.093(18) 0.16(3) 0.001(17) 0.067(17) -0.028(13)
C102 0.119(10) 0.139(11) 0.101(9) -0.010(9) 0.059(8) 0.018(9)
C22 0.059(13) 0.075(16) 0.100(18) -0.019(14) 0.009(12) -0.027(11)
C23 0.071(15) 0.090(18) 0.11(2) 0.049(16) -0.007(15) -0.013(13)
C80 0.11(2) 0.063(15) 0.098(19) -0.024(13) 0.032(17) -0.014(14)
C65 0.066(8) 0.208(17) 0.076(9) 0.044(10) 0.037(7) 0.015(10)
C66 0.065(8) 0.207(17) 0.075(9) 0.045(10) 0.039(7) 0.013(10)
C25 0.14(2) 0.080(17) 0.077(16) 0.015(13) 0.060(17) 0.035(16)
C40 0.093(18) 0.053(14) 0.14(3) -0.021(15) 0.020(18) 0.027(13)
C78 0.13(2) 0.072(16) 0.11(2) 0.008(14) 0.072(19) 0.024(15)
C144 0.065(15) 0.31(5) 0.047(12) -0.02(2) 0.033(12) -0.02(2)
C58 0.121(14) 0.115(14) 0.049(9) 0.004(10) 0.014(10) 0.014(12)
C37 0.068(14) 0.076(17) 0.15(2) -0.060(17) 0.019(16) 0.003(12)
C146 0.078(17) 0.19(3) 0.081(17) -0.03(2) 0.043(15) -0.015(19)
C100 0.124(10) 0.143(11) 0.113(9) -0.009(9) 0.053(8) 0.017(9)
C90 0.093(11) 0.056(8) 0.145(15) -0.022(9) 0.067(11) -0.012(8)
C145 0.078(18) 0.28(5) 0.085(18) -0.04(2) 0.056(16) -0.07(2)
C91 0.095(11) 0.057(8) 0.148(15) -0.023(9) 0.070(11) -0.011(8)
C117 0.087(19) 0.17(3) 0.11(2) 0.05(2) 0.069(18) 0.03(2)
C17 0.068(16) 0.084(18) 0.13(3) 0.025(17) 0.016(17) 0.013(14)
C38 0.12(3) 0.068(18) 0.33(6) -0.06(3) 0.13(3) -0.043(18)
C47 0.120(12) 0.169(14) 0.115(12) -0.006(12) 0.075(11) 0.003(12)
C67 0.073(16) 0.142(16) 0.12(2) 0.034(18) 0.053(17) 0.015(15)
C59 0.130(14) 0.121(14) 0.063(10) 0.008(10) 0.011(11) 0.001(12)
C10 0.30(5) 0.075(17) 0.072(17) 0.006(14) 0.10(3) -0.05(2)
C99 0.11(2) 0.19(3) 0.063(15) -0.012(18) 0.052(15) 0.04(2)
C60 0.125(14) 0.129(14) 0.062(10) 0.001(10) 0.013(11) -0.012(12)
C20 0.08(2) 0.10(2) 0.22(4) 0.03(3) -0.05(2) 0.005(18)
C27 0.118(12) 0.16(3) 0.14(3) 0.10(3) 0.062(16) 0.05(2)
C68 0.057(16) 0.33(6) 0.08(2) 0.05(3) 0.016(14) 0.02(2)
C18 0.13(3) 0.25(5) 0.21(5) 0.06(4) 0.08(3) 0.11(3)
C118 0.074(17) 0.17(3) 0.11(2) 0.01(2) 0.066(17) 0.029(18)
C39 0.16(3) 0.19(4) 0.15(2) -0.08(3) 0.05(3) 0.09(3)
C19 0.11(2) 0.09(2) 0.18(4) 0.05(2) 0.01(2) 0.038(19)
C30 0.135(7) 0.153(8) 0.122(7) -0.002(6) 0.052(6) 0.006(6)
C9 0.15(3) 0.25(5) 0.038(12) 0.04(2) 0.023(16) 0.11(3)
C69 0.069(19) 0.34(6) 0.13(3) -0.02(3) 0.003(18) 0.11(3)
Cl1 0.153(8) 0.132(7) 0.107(6) -0.020(5) 0.090(6) -0.023(6)
O1 0.135(7) 0.153(8) 0.122(7) -0.002(6) 0.052(6) 0.006(6)
C49 0.140(13) 0.182(14) 0.120(12) -0.010(13) 0.069(11) 0.012(12)
C50 0.131(13) 0.171(14) 0.133(12) -0.012(12) 0.080(11) 0.001(12)
C70 0.135(7) 0.153(8) 0.122(7) -0.002(6) 0.052(6) 0.006(6)
C29 0.135(7) 0.153(8) 0.122(7) -0.002(6) 0.052(6) 0.006(6)
C28 0.135(7) 0.153(8) 0.122(7) -0.002(6) 0.052(6) 0.006(6)
C48 0.135(7) 0.153(8) 0.122(7) -0.002(6) 0.052(6) 0.006(6)
O3 0.13(2) 0.21(3) 0.16(2) 0.00(2) 0.109(19) -0.016(19)
O4 0.13(2) 0.22(3) 0.16(2) -0.05(2) 0.07(2) -0.02(2)
O2 0.40(5) 0.099(18) 0.30(4) -0.05(2) 0.29(4) -0.02(2)

loop_
_atom_type_symbol
_atom_type_description
_atom_type_scat_dispersion_real
_atom_type_scat_dispersion_imag
_atom_type_scat_source
C C 0.0181 0.0091 'International Tables Vol C Tables 4.2.6.8 and 6.1.1.4'
H H 0.0000 0.0000 'International Tables Vol C Tables 4.2.6.8 and 6.1.1.4'
P P 0.2955 0.4335 'International Tables Vol C Tables 4.2.6.8 and 6.1.1.4'
S S 0.3331 0.5567 'International Tables Vol C Tables 4.2.6.8 and 6.1.1.4'
Cu Cu -1.9646 0.5888 'International Tables Vol C Tables 4.2.6.8 and 6.1.1.4'
Au Au -4.4197 7.2980 'International Tables Vol C Tables 4.2.6.8 and 6.1.1.4'
N N 0.0311 0.0180 'International Tables Vol C Tables 4.2.6.8 and 6.1.1.4'
Cl Cl 0.3639 0.7018 'International Tables Vol C Tables 4.2.6.8 and 6.1.1.4'
O O 0.0492 0.0322 'International Tables Vol C Tables 4.2.6.8 and 6.1.1.4'

loop_
_geom_angle_atom_site_label_1
_geom_angle_atom_site_label_2
_geom_angle_atom_site_label_3
_geom_angle
Au4 Au1 Au3 59.30(3)
Au4 Au1 Au6 106.03(3)
Au4 Au1 Au5 59.65(2)
Au4 Au1 Cu1 164.48(6)
Au3 Au1 Au6 111.43(3)
Au3 Au1 Au5 106.52(3)
Au3 Au1 Cu1 115.86(5)
Au6 Au1 Au5 55.26(2)
Au6 Au1 Cu1 60.71(5)
Au2 Au1 Au4 57.49(2)
Au2 Au1 Au3 59.12(2)
Au2 Au1 Au6 58.95(2)
Au2 Au1 Au5 55.57(3)
Au2 Au1 Au8 58.75(3)
Au2 Au1 Cu1 107.04(5)
Au5 Au1 Cu1 112.02(5)
Au8 Au1 Au4 107.93(3)
Au8 Au1 Au3 61.57(2)
Au8 Au1 Au6 63.25(3)
Au8 Au1 Au5 105.39(3)
Au8 Au1 Cu1 59.95(5)
P1 Au1 Au4 121.19(10)
P1 Au1 Au3 125.65(11)
P1 Au1 Au6 118.27(11)
P1 Au1 Au2 174.39(11)
P1 Au1 Au5 118.83(10)
P1 Au1 Au8 125.29(10)
P1 Au1 Cu1 74.05(11)
Au1 Au4 Au10 112.48(3)
Au1 Au4 Au5 63.25(2)
Au1 Au4 Au9 108.43(3)
Au1 Au4 Cu2 115.37(6)
Au3 Au4 Au1 60.49(2)
Au3 Au4 Au10 109.97(3)
Au3 Au4 Au5 110.27(3)
Au3 Au4 Au9 61.26(3)
Au3 Au4 Cu2 170.06(6)
Au2 Au4 Au1 59.02(2)
Au2 Au4 Au3 60.05(3)
Au2 Au4 Au10 60.81(3)
Au2 Au4 Au5 57.26(3)
Au2 Au4 Au9 57.80(3)
Au2 Au4 Cu2 110.02(6)
Au10 Au4 Au5 60.29(2)
Au10 Au4 Au9 57.30(3)
Au5 Au4 Au9 104.56(3)
Cu2 Au4 Au10 62.28(6)
Cu2 Au4 Au5 60.98(5)
Cu2 Au4 Au9 114.74(6)
S4 Au4 Au1 126.97(11)
S4 Au4 Au3 137.78(12)
S4 Au4 Au2 162.03(12)
S4 Au4 Au10 103.75(12)
S4 Au4 Au5 108.17(11)
S4 Au4 Au9 123.69(11)
S4 Au4 Cu2 52.15(13)
Au11 Au7 Au6 56.75(3)
Au11 Au7 Au8 107.66(3)
Au11 Au7 Au13 61.22(3)
Au11 Au7 Cu4 60.42(6)
Au2 Au7 Au6 57.58(2)
Au2 Au7 Au11 59.97(3)
Au2 Au7 Au8 57.74(3)
Au2 Au7 Au12 58.48(3)
Au2 Au7 Au13 58.50(3)
Au2 Au7 Cu4 109.58(7)
Au8 Au7 Au6 60.91(3)
Au8 Au7 Cu4 167.04(7)
Au12 Au7 Au6 107.47(3)
Au12 Au7 Au11 111.68(3)
Au12 Au7 Au8 58.32(2)
Au12 Au7 Au13 63.40(3)
Au12 Au7 Cu4 119.22(7)
Au13 Au7 Au6 105.80(3)
Au13 Au7 Au8 108.65(3)
Au13 Au7 Cu4 62.11(7)
Cu4 Au7 Au6 111.26(6)
P4 Au7 Au6 120.08(12)
P4 Au7 Au11 127.55(12)
P4 Au7 Au2 170.70(11)
P4 Au7 Au8 112.99(11)
P4 Au7 Au12 117.32(12)
P4 Au7 Au13 128.59(12)
P4 Au7 Cu4 79.71(12)
Au1 Au3 Au9 108.46(3)
Au1 Au3 Au8 59.06(2)
Au1 Au3 Au12 104.56(3)
Au1 Au3 Cu3 157.19(6)
Au4 Au3 Au1 60.21(2)
Au4 Au3 Au9 61.58(3)
Au4 Au3 Au8 106.68(3)
Au4 Au3 Au12 106.81(3)
Au4 Au3 Cu3 114.58(5)
Au2 Au3 Au1 58.13(2)
Au2 Au3 Au4 57.50(2)
Au2 Au3 Au9 57.21(2)
Au2 Au3 Au8 57.57(2)
Au2 Au3 Au12 56.28(3)
Au2 Au3 Cu3 99.68(5)
Au9 Au3 Cu3 55.92(5)
Au8 Au3 Au9 105.23(3)
Au8 Au3 Au12 56.86(2)
Au8 Au3 Cu3 106.15(6)
Au12 Au3 Au9 58.89(3)
Au12 Au3 Cu3 54.01(5)
P3 Au3 Au1 128.99(11)
P3 Au3 Au4 115.37(12)
P3 Au3 Au2 167.91(11)
P3 Au3 Au9 111.24(11)
P3 Au3 Au8 133.62(12)
P3 Au3 Au12 122.91(12)
P3 Au3 Cu3 73.80(12)
Au1 Au6 Au7 105.15(3)
Au1 Au6 Au8 57.85(2)
Au1 Au6 Cu1 62.49(5)
Au7 Au6 Au8 58.57(3)
Au7 Au6 Cu1 109.99(6)
Au11 Au6 Au1 110.90(3)
Au11 Au6 Au7 58.23(3)
Au11 Au6 Au2 60.08(2)
Au11 Au6 Au8 106.93(3)
Au11 Au6 Cu1 165.85(6)
Au2 Au6 Au1 57.81(2)
Au2 Au6 Au7 56.34(2)
Au2 Au6 Au8 56.50(2)
Au2 Au6 Cu1 107.57(5)
Au5 Au6 Au1 65.15(3)
Au5 Au6 Au7 104.49(3)
Au5 Au6 Au11 58.77(3)
Au5 Au6 Au2 58.67(3)
Au5 Au6 Au8 108.82(3)
Au5 Au6 Cu1 122.68(6)
Cu1 Au6 Au8 58.92(5)
S2 Au6 Au1 106.01(11)
S2 Au6 Au7 116.89(11)
S2 Au6 Au11 142.67(11)
S2 Au6 Au2 153.11(10)
S2 Au6 Au5 138.35(11)
S2 Au6 Au8 97.06(10)
S2 Au6 Cu1 47.42(11)
Au7 Au11 Au10 105.00(3)
Au7 Au11 Au13 60.62(3)
Au7 Au11 Cu4 62.40(6)
Au6 Au11 Au7 65.02(3)
Au6 Au11 Au2 60.01(2)
Au6 Au11 Au10 107.78(3)
Au6 Au11 Au13 111.77(3)
Au6 Au11 Cu4 120.26(6)
Au2 Au11 Au7 58.55(3)
Au2 Au11 Au10 56.83(2)
Au2 Au11 Au13 57.87(3)
Au2 Au11 Cu4 110.05(7)
Au5 Au11 Au7 110.97(3)
Au5 Au11 Au6 60.32(3)
Au5 Au11 Au2 59.15(3)
Au5 Au11 Au10 59.59(3)
Au5 Au11 Au13 105.78(3)
Au5 Au11 Cu4 168.16(8)
Au13 Au11 Au10 55.24(3)
Au13 Au11 Cu4 62.58(7)
Cu4 Au11 Au10 111.30(7)
S8 Au11 Au7 107.00(12)
S8 Au11 Au6 134.74(13)
S8 Au11 Au2 156.20(13)
S8 Au11 Au10 117.04(12)
S8 Au11 Au5 141.28(12)
S8 Au11 Au13 99.03(13)
S8 Au11 Cu4 48.07(13)
Au1 Au2 Au3 62.74(2)
Au1 Au2 Au6 63.24(2)
Au1 Au2 Au11 115.47(3)
Au1 Au2 Au10 117.92(3)
Au1 Au2 Au9 118.97(3)
Au1 Au2 Au8 62.78(3)
Au1 Au2 Au13 178.10(3)
Au4 Au2 Au1 63.49(3)
Au4 Au2 Au7 178.74(3)
Au4 Au2 Au3 62.45(3)
Au4 Au2 Au6 114.26(3)
Au4 Au2 Au11 117.53(3)
Au4 Au2 Au10 62.69(3)
Au4 Au2 Au5 65.91(3)
Au4 Au2 Au9 66.05(3)
Au4 Au2 Au8 116.31(3)
Au4 Au2 Au12 118.66(3)
Au4 Au2 Au13 115.39(3)
Au7 Au2 Au1 117.53(3)
Au7 Au2 Au3 118.57(3)
Au7 Au2 Au6 66.08(3)
Au7 Au2 Au11 61.48(3)
Au7 Au2 Au10 116.05(3)
Au7 Au2 Au9 113.54(3)
Au7 Au2 Au8 64.95(3)
Au7 Au2 Au13 63.56(3)
Au3 Au2 Au6 118.28(3)
Au3 Au2 Au11 178.13(3)
Au3 Au2 Au10 113.40(3)
Au6 Au2 Au11 59.91(2)
Au6 Au2 Au10 116.71(3)
Au11 Au2 Au10 67.75(3)
Au5 Au2 Au1 67.87(3)
Au5 Au2 Au7 113.61(3)
Au5 Au2 Au3 119.72(3)
Au5 Au2 Au6 60.31(2)
Au5 Au2 Au11 59.24(3)
Au5 Au2 Au10 63.69(3)
Au5 Au2 Au9 117.82(3)
Au5 Au2 Au8 118.71(3)
Au5 Au2 Au13 110.32(3)
Au9 Au2 Au3 64.84(3)
Au9 Au2 Au6 176.78(3)
Au9 Au2 Au11 116.96(3)
Au9 Au2 Au10 60.37(3)
Au9 Au2 Au8 116.74(3)
Au9 Au2 Au13 61.10(3)
Au8 Au2 Au3 64.18(2)
Au8 Au2 Au6 66.19(2)
Au8 Au2 Au11 114.72(3)
Au8 Au2 Au10 177.09(3)
Au8 Au2 Au13 119.02(3)
Au12 Au2 Au1 115.43(3)
Au12 Au2 Au7 61.77(3)
Au12 Au2 Au3 65.16(3)
Au12 Au2 Au6 117.25(3)
Au12 Au2 Au11 115.86(3)
Au12 Au2 Au10 115.99(3)
Au12 Au2 Au5 175.04(4)
Au12 Au2 Au9 64.38(3)
Au12 Au2 Au8 61.79(3)
Au12 Au2 Au13 66.41(3)
Au13 Au2 Au3 118.35(3)
Au13 Au2 Au6 116.60(3)
Au13 Au2 Au11 63.45(3)
Au13 Au2 Au10 60.31(3)
Au4 Au10 Au11 102.56(3)
Au4 Au10 Au5 61.00(3)
Au4 Au10 Cu2 58.85(6)
Au2 Au10 Au4 56.50(2)
Au2 Au10 Au11 55.42(2)
Au2 Au10 Au5 56.27(2)
Au2 Au10 Cu2 103.89(6)
Au5 Au10 Au11 53.22(2)
Au5 Au10 Cu2 60.09(5)
Au9 Au10 Au4 63.04(3)
Au9 Au10 Au11 105.20(3)
Au9 Au10 Au2 58.48(3)
Au9 Au10 Au5 109.51(3)
Au9 Au10 Au13 59.87(3)
Au9 Au10 Cu2 116.83(6)
Au13 Au10 Au4 108.50(3)
Au13 Au10 Au11 58.50(2)
Au13 Au10 Au2 58.61(3)
Au13 Au10 Au5 103.15(3)
Au13 Au10 Cu2 161.95(5)
Cu2 Au10 Au11 109.27(5)
P2 Au10 Au4 127.33(13)
P2 Au10 Au11 120.82(14)
P2 Au10 Au2 175.97(14)
P2 Au10 Au5 123.44(12)
P2 Au10 Au9 123.53(13)
P2 Au10 Au13 118.73(12)
P2 Au10 Cu2 78.48(12)
Au4 Au5 Au1 57.09(2)
Au4 Au5 Cu2 58.36(6)
Au6 Au5 Au1 59.58(3)
Au6 Au5 Au4 107.51(3)
Au6 Au5 Au10 114.15(3)
Au6 Au5 Cu2 165.85(6)
Au11 Au5 Au1 108.18(3)
Au11 Au5 Au4 111.69(3)
Au11 Au5 Au6 60.91(3)
Au11 Au5 Au10 67.19(3)
Au11 Au5 Cu2 122.64(6)
Au2 Au5 Au1 56.55(3)
Au2 Au5 Au4 56.83(2)
Au2 Au5 Au6 61.02(3)
Au2 Au5 Au11 61.61(3)
Au2 Au5 Au10 60.04(2)
Au2 Au5 Cu2 107.38(6)
Au10 Au5 Au1 106.13(3)
Au10 Au5 Au4 58.70(3)
Au10 Au5 Cu2 60.80(5)
Cu2 Au5 Au1 107.88(6)
S3 Au5 Au1 116.50(12)
S3 Au5 Au4 97.43(12)
S3 Au5 Au6 141.33(11)
S3 Au5 Au11 134.96(12)
S3 Au5 Au2 153.72(12)
S3 Au5 Au10 103.95(11)
S3 Au5 Cu2 47.92(12)
Au3 Au9 Au4 57.16(3)
Au2 Au9 Au4 56.15(2)
Au2 Au9 Au3 57.95(2)
Au2 Au9 Au10 61.15(2)
Au2 Au9 Au12 57.02(2)
Au2 Au9 Au13 59.54(3)
Au2 Au9 Cu3 107.62(6)
Au10 Au9 Au4 59.67(3)
Au10 Au9 Au3 108.49(3)
Au10 Au9 Au12 110.41(4)
Au10 Au9 Cu3 167.82(6)
Au12 Au9 Au4 104.52(3)
Au12 Au9 Au3 60.35(3)
Au13 Au9 Au4 106.07(3)
Au13 Au9 Au3 111.00(3)
Au13 Au9 Au10 60.07(3)
Au13 Au9 Au12 63.19(3)
Au13 Au9 Cu3 111.08(6)
Cu3 Au9 Au4 119.46(6)
Cu3 Au9 Au3 65.52(6)
Cu3 Au9 Au12 57.48(6)
S5 Au9 Au4 121.34(11)
S5 Au9 Au3 99.13(11)
S5 Au9 Au2 155.50(10)
S5 Au9 Au10 141.90(10)
S5 Au9 Au12 105.88(10)
S5 Au9 Au13 132.34(11)
S5 Au9 Cu3 50.05(11)
Au1 Au8 Au7 107.55(3)
Au1 Au8 Au3 59.37(2)
Au1 Au8 Au6 58.89(3)
Au1 Au8 Cu1 63.47(5)
Au7 Au8 Au6 60.52(2)
Au7 Au8 Cu1 113.03(5)
Au3 Au8 Au7 107.30(3)
Au3 Au8 Au6 106.29(3)
Au3 Au8 Cu1 117.04(5)
Au2 Au8 Au1 58.46(3)
Au2 Au8 Au7 57.31(2)
Au2 Au8 Au3 58.25(2)
Au2 Au8 Au6 57.31(3)
Au2 Au8 Au12 58.25(3)
Au2 Au8 Cu1 109.63(5)
Au12 Au8 Au1 108.77(3)
Au12 Au8 Au7 58.08(2)
Au12 Au8 Au3 61.83(3)
Au12 Au8 Au6 106.96(3)
Au12 Au8 Cu1 167.18(5)
Cu1 Au8 Au6 60.50(5)
S1 Au8 Au1 111.99(10)
S1 Au8 Au7 110.71(10)
S1 Au8 Au3 141.65(10)
S1 Au8 Au6 96.64(10)
S1 Au8 Au2 153.90(10)
S1 Au8 Au12 139.11(10)
S1 Au8 Cu1 50.47(11)
Au7 Au12 Au3 111.17(3)
Au7 Au12 Au9 107.33(3)
Au7 Au12 Au8 63.60(2)
Au7 Au12 Au13 59.93(2)
Au3 Au12 Au13 106.14(3)
Au2 Au12 Au7 59.75(2)
Au2 Au12 Au3 58.56(3)
Au2 Au12 Au9 58.59(3)
Au2 Au12 Au8 59.97(3)
Au2 Au12 Au13 57.63(3)
Au2 Au12 Cu3 111.79(6)
Au9 Au12 Au3 60.76(3)
Au9 Au12 Au13 56.66(3)
Au8 Au12 Au3 61.32(3)
Au8 Au12 Au9 110.35(3)
Au8 Au12 Au13 110.04(3)
Cu3 Au12 Au7 167.64(6)
Cu3 Au12 Au3 66.84(6)
Cu3 Au12 Au9 60.70(5)
Cu3 Au12 Au8 121.67(6)
Cu3 Au12 Au13 108.29(6)
S6 Au12 Au7 133.29(12)
S6 Au12 Au3 114.11(12)
S6 Au12 Au2 162.71(11)
S6 Au12 Au9 104.14(11)
S6 Au12 Au8 132.91(11)
S6 Au12 Au13 115.51(11)
S6 Au12 Cu3 53.12(12)
Au7 Au13 Au11 58.15(3)
Au7 Au13 Au12 56.67(2)
Au7 Au13 Cu4 60.26(6)
Au11 Au13 Au12 103.88(3)
Au11 Au13 Cu4 58.85(6)
Au2 Au13 Au7 57.94(2)
Au2 Au13 Au11 58.68(2)
Au2 Au13 Au10 61.08(3)
Au2 Au13 Au9 59.35(3)
Au2 Au13 Au12 55.95(3)
Au2 Au13 Cu4 107.62(6)
Au10 Au13 Au7 111.86(3)
Au10 Au13 Au11 66.26(3)
Au10 Au13 Au12 108.00(4)
Au10 Au13 Cu4 117.64(6)
Au9 Au13 Au7 107.51(3)
Au9 Au13 Au11 111.29(3)
Au9 Au13 Au10 60.06(3)
Au9 Au13 Au12 60.15(3)
Au9 Au13 Cu4 166.73(6)
Au12 Au13 Cu4 111.59(6)
S7 Au13 Au7 103.82(17)
S7 Au13 Au11 100.92(15)
S7 Au13 Au2 157.15(17)
S7 Au13 Au10 123.22(14)
S7 Au13 Au9 143.48(17)
S7 Au13 Au12 128.53(13)
S7 Au13 Cu4 49.64(18)
Au9 Cu3 Au3 58.57(5)
Au12 Cu3 Au3 59.15(5)
Au12 Cu3 Au9 61.82(6)
S5 Cu3 Au3 95.50(13)
S5 Cu3 Au9 52.60(12)
S5 Cu3 Au12 112.56(14)
S5 Cu3 S6 131.72(19)
S6 Cu3 Au3 106.70(14)
S6 Cu3 Au9 104.73(14)
S6 Cu3 Au12 52.67(12)
N4 Cu3 Au3 88.0(4)
N4 Cu3 Au9 141.4(4)
N4 Cu3 Au12 119.4(4)
N4 Cu3 S5 120.6(4)
N4 Cu3 S6 102.9(4)
Au4 Cu2 Au10 58.88(5)
Au4 Cu2 Au5 60.66(5)
Au5 Cu2 Au10 59.11(5)
S4 Cu2 Au4 51.12(12)
S4 Cu2 Au10 100.03(13)
S4 Cu2 Au5 106.94(14)
S3 Cu2 Au4 100.64(13)
S3 Cu2 Au10 103.71(14)
S3 Cu2 Au5 49.40(12)
S3 Cu2 S4 121.32(19)
N9 Cu2 Au4 127.3(5)
N9 Cu2 Au10 91.7(5)
N9 Cu2 Au5 141.9(5)
N9 Cu2 S4 101.6(5)
N9 Cu2 S3 130.0(5)
Au6 Cu1 Au1 56.80(4)
Au8 Cu1 Au1 56.58(5)
Au8 Cu1 Au6 60.58(5)
S1 Cu1 Au1 105.41(13)
S1 Cu1 Au6 96.78(12)
S1 Cu1 Au8 50.58(11)
S2 Cu1 Au1 102.89(13)
S2 Cu1 Au6 49.85(11)
S2 Cu1 Au8 100.47(14)
S2 Cu1 S1 103.32(17)
N5 Cu1 Au1 91.2(4)
N5 Cu1 Au6 144.3(4)
N5 Cu1 Au8 117.5(4)
N5 Cu1 S1 107.8(4)
N5 Cu1 S2 140.9(4)
Au7 Cu4 Au13 57.63(6)
Au11 Cu4 Au7 57.18(6)
Au11 Cu4 Au13 58.56(6)
S8 Cu4 Au7 105.29(16)
S8 Cu4 Au11 51.54(14)
S8 Cu4 Au13 98.38(17)
S8 Cu4 S7 110.0(2)
S7 Cu4 Au7 100.83(17)
S7 Cu4 Au11 100.09(18)
S7 Cu4 Au13 48.96(15)
N61 Cu4 Au7 93.1(5)
N61 Cu4 Au11 142.5(5)
N61 Cu4 Au13 127.5(7)
N61 Cu4 S8 132.9(7)
N61 Cu4 S7 108.3(7)
Cu1 S1 Au8 78.95(13)
C1 S1 Au8 113.9(5)
C1 S1 Cu1 104.1(5)
Au4 S4 Cu2 76.73(15)
C31 S4 Au4 107.7(6)
C31 S4 Cu2 105.7(7)
C86 P1 Au1 115.4(6)
C86 P1 C87 106.7(8)
C86 P1 C93 102.2(7)
C87 P1 Au1 112.0(6)
C87 P1 C93 105.4(8)
C93 P1 Au1 114.2(6)
Cu3 S5 Au9 77.36(15)
C41 S5 Au9 106.2(5)
C41 S5 Cu3 107.6(5)
C132 P4 Au7 113.8(6)
C132 P4 C138 108.2(8)
C132 P4 C148 99.4(9)
C138 P4 Au7 109.9(5)
C138 P4 C148 106.9(8)
C148 P4 Au7 117.9(7)
Cu1 S2 Au6 82.73(15)
C11 S2 Au6 109.8(6)
C11 S2 Cu1 118.3(7)
Cu2 S3 Au5 82.68(15)
C21 S3 Au5 109.0(5)
C21 S3 Cu2 113.4(7)
Au12 S6 Cu3 74.21(14)
C51 S6 Au12 105.6(6)
C51 S6 Cu3 106.8(6)
C121 P3 Au3 113.6(5)
C127 P3 Au3 117.3(6)
C127 P3 C121 101.1(8)
C127 P3 C115 101.3(8)
C115 P3 Au3 118.0(6)
C115 P3 C121 103.1(9)
Cu4 S8 Au11 80.38(17)
C71 S8 Au11 103.4(6)
C71 S8 Cu4 116.6(7)
C104 P2 Au10 114.3(7)
C104 P2 C110 104.5(9)
C104 P2 C103 105.8(10)
C110 P2 Au10 115.6(7)
C110 P2 C103 103.3(9)
C103 P2 Au10 112.3(7)
Au13 S7 Cu4 81.41(18)
C61 S7 Au13 107.9(7)
C61 S7 Cu4 106.0(10)
C131 N4 Cu3 115.8(13)
C131 N4 C127 116.1(15)
C127 N4 Cu3 128.0(11)
C93 N5 Cu1 125.0(10)
C97 N5 Cu1 117.8(11)
C97 N5 C93 115.5(14)
C46 C41 S5 122.1(13)
C42 C41 S5 119.3(14)
C42 C41 C46 118.5(17)
C81 C86 P1 119.8(14)
C81 C86 C85 119.3(17)
C85 C86 P1 120.7(13)
C110 N9 Cu2 127.8(13)
C110 N9 C114 116.7(17)
C114 N9 Cu2 112.8(13)
C88 C87 P1 121.5(15)
C92 C87 P1 119.5(15)
C92 C87 C88 119.0(19)
C137 C132 P4 120.1(16)
C137 C132 C133 118.4(19)
C133 C132 P4 121.4(15)
N5 C93 P1 112.6(11)
N5 C93 C94 123.7(15)
C94 C93 P1 122.8(13)
C16 C11 S2 119.3(16)
C16 C11 C12 120.5(17)
C12 C11 S2 120.2(13)
C56 C51 S6 116.7(15)
C52 C51 S6 124.2(13)
C52 C51 C56 118.6(17)
C2 C1 S1 115.0(13)
C6 C1 S1 126.5(12)
C6 C1 C2 118.5(15)
C56 C55 C54 125.0(17)
C122 C121 P3 116.5(12)
C126 C121 P3 124.5(15)
C126 C121 C122 118.9(18)
C143 C138 P4 122.5(14)
C139 C138 P4 116.4(13)
C139 C138 C143 120.7(18)
C106 C105 C104 120(2)
N4 C131 C130 123.5(18)
C105 C104 P2 121.6(17)
C109 C104 P2 122.6(15)
C109 C104 C105 116(2)
C128 C129 C130 118.8(16)
C147 C148 P4 119.9(14)
N61 C148 P4 118.6(15)
N61 C148 C147 121.5(19)
C26 C21 S3 122.7(17)
C26 C21 C22 118(2)
C22 C21 S3 118.5(18)
C132 C137 C136 120(2)
C85 C84 C83 121.0(19)
C3 C2 C1 119.8(16)
C55 C56 C51 117.8(19)
C93 C94 C95 116.5(17)
N5 C97 C96 125.4(17)
N4 C127 P3 113.4(11)
N4 C127 C128 123.3(17)
C128 C127 P3 123.3(15)
C1 C6 C5 121.3(16)
C32 C31 S4 119.0(15)
C36 C31 S4 125.1(14)
C36 C31 C32 115.6(17)
C129 C128 C127 118.3(19)
C97 C96 C95 118.4(16)
C75 C74 C77 120(2)
C73 C74 C75 116(2)
C73 C74 C77 124(2)
C129 C130 C131 119.9(16)
N9 C110 P2 113.5(13)
N9 C110 C111 123(2)
C111 C110 P2 123.4(17)
C119 C120 C115 121(2)
C4 C3 C2 121.9(16)
C33 C32 C31 122.7(19)
C63 C62 C61 121(2)
C96 C95 C94 120.1(16)
C11 C16 C15 115(2)
C41 C46 C45 119.5(19)
C13 C12 C11 120(2)
C112 C111 C110 118(2)
C82 C81 C86 117.9(19)
C51 C52 C53 120.0(19)
C84 C83 C82 119.8(17)
C84 C85 C86 121(2)
C62 C63 C64 121(2)
C21 C26 C25 119(2)
C120 C115 P3 118.3(17)
C116 C115 P3 123.3(17)
C116 C115 C120 118(2)
C148 C147 C146 121(2)
C31 C36 C35 122.2(18)
C76 C75 C74 121(2)
C148 N61 Cu4 125.9(15)
C148 N61 C144 120(2)
C144 N61 Cu4 113.5(16)
C143 C142 C141 120(2)
C111 C112 C113 120.5(18)
C123 C122 C121 117(2)
C14 C15 C16 124(2)
C43 C42 C41 123(2)
C4 C5 C6 120.7(19)
C76 C71 S8 122.6(18)
C72 C71 S8 120.3(16)
C72 C71 C76 117(2)
C107 C106 C105 120.5(17)
C75 C76 C71 122(2)
N9 C114 C113 127(2)
C62 C61 S7 124.6(16)
C62 C61 C66 118(2)
C66 C61 S7 117.4(16)
C73 C72 C71 120(2)
C74 C73 C72 123(2)
C98 C103 P2 123.7(19)
C102 C103 P2 119(2)
C102 C103 C98 118(2)
C14 C13 C12 121(2)
C44 C43 C42 122(2)
C89 C88 C87 121(2)
C3 C4 C5 117.4(18)
C3 C4 C7 121.0(18)
C5 C4 C7 121.6(19)
C108 C109 C104 123(2)
C137 C136 C135 122(2)
C81 C82 C83 120.9(19)
C54 C53 C52 123(2)
C54 C57 C58 113(2)
C59 C57 C54 111(2)
C59 C57 C58 106(3)
C59 C57 C60 114(3)
C60 C57 C54 110(2)
C60 C57 C58 102(2)
C32 C33 C34 121(2)
C33 C34 C37 120(2)
C35 C34 C33 115.7(18)
C35 C34 C37 124(2)
C106 C107 C108 122(2)
C124 C125 C126 122(4)
C123 C124 C125 118(4)
C134 C133 C132 120(2)
C109 C108 C107 119(2)
C55 C54 C57 121.5(19)
C53 C54 C55 114.9(18)
C53 C54 C57 124(2)
C140 C141 C142 118.8(19)
C43 C44 C45 117(2)
C43 C44 C47 117(2)
C45 C44 C47 125(2)
C118 C119 C120 123(3)
C23 C24 C27 121(3)
C25 C24 C23 114(2)
C25 C24 C27 125(3)
C114 C113 C112 114(2)
C133 C134 C135 121(2)
C15 C14 C13 119(2)
C15 C14 C17 117(3)
C13 C14 C17 124(3)
C115 C116 C117 123(3)
C74 C77 C78 108.6(19)
C79 C77 C74 109.3(19)
C79 C77 C78 107(2)
C80 C77 C74 114(2)
C80 C77 C79 109(2)
C80 C77 C78 108(2)
C63 C64 C67 121(2)
C65 C64 C63 119(2)
C65 C64 C67 120(2)
C34 C35 C36 122.2(19)
C121 C126 C125 120(2)
C141 C140 C139 121(3)
C142 C143 C138 121(2)
C99 C98 C103 119(3)
C87 C92 C91 119(2)
C138 C139 C140 119(2)
C102 C101 C100 118(4)
C134 C135 C136 117(2)
C8 C7 C4 108.7(16)
C8 C7 C10 106(2)
C10 C7 C4 114(2)
C9 C7 C4 109(2)
C9 C7 C8 107(2)
C9 C7 C10 112(3)
C124 C123 C122 124(4)
C44 C45 C46 120(2)
C88 C89 C90 118(2)
C101 C102 C103 124(3)
C23 C22 C21 120(3)
C22 C23 C24 122(3)
C64 C65 C66 123(2)
C65 C66 C61 119(2)
C24 C25 C26 126(3)
C145 C144 N61 124(2)
C34 C37 C40 112(2)
C34 C37 C38 110(3)
C40 C37 C38 105(3)
C39 C37 C34 110(3)
C39 C37 C40 107(3)
C39 C37 C38 112(3)
C147 C146 C145 117(2)
C99 C100 C101 120(3)
C91 C90 C89 121(2)
C144 C145 C146 117(2)
C90 C91 C92 122(2)
C116 C117 C118 116(3)
C20 C17 C14 111(3)
C20 C17 C18 109(3)
C20 C17 C19 110(3)
C18 C17 C14 110(3)
C18 C17 C19 109(3)
C19 C17 C14 107(2)
C49 C47 C44 108(2)
C49 C47 C48 108.3(16)
C50 C47 C44 106(2)
C50 C47 C49 113.7(17)
C50 C47 C48 110.9(17)
C48 C47 C44 109(2)
C64 C67 C70 111(3)
C68 C67 C64 114(2)
C68 C67 C70 99(3)
C69 C67 C64 108(3)
C69 C67 C68 112(3)
C69 C67 C70 113(3)
C98 C99 C100 120(3)
C24 C27 C28 112(3)
C30 C27 C24 112(3)
C30 C27 C28 104(2)
C29 C27 C24 111(3)
C29 C27 C30 112.9(19)
C29 C27 C28 104(2)
C119 C118 C117 118(2)
O1 Cl1 O3 112.7(17)
O1 Cl1 O4 102.7(16)
O1 Cl1 O2 113.0(19)
O3 Cl1 O4 111.5(18)
O2 Cl1 O3 110.6(16)
O2 Cl1 O4 106(2)

loop_
_geom_bond_atom_site_label_1
_geom_bond_atom_site_label_2
_geom_bond_distance
Au1 Au4 2.8704(9)
Au1 Au3 2.8783(9)
Au1 Au6 2.9015(10)
Au1 Au2 2.7499(10)
Au1 Au5 3.0531(11)
Au1 Au8 2.8692(11)
Au1 Cu1 3.075(2)
Au1 P1 2.278(4)
Au4 Au3 2.8437(12)
Au4 Au2 2.7051(10)
Au4 Au10 2.8825(11)
Au4 Au5 2.9504(10)
Au4 Au9 2.9767(11)
Au4 Cu2 2.882(3)
Au4 S4 2.305(4)
Au7 Au6 3.0146(11)
Au7 Au11 2.8273(13)
Au7 Au2 2.7451(10)
Au7 Au8 2.9549(10)
Au7 Au12 2.8001(10)
Au7 Au13 2.9004(10)
Au7 Cu4 2.982(3)
Au7 P4 2.256(5)
Au3 Au2 2.7791(9)
Au3 Au9 2.9676(10)
Au3 Au8 2.9416(10)
Au3 Au12 2.9558(11)
Au3 Cu3 3.165(3)
Au3 P3 2.301(4)
Au6 Au11 2.7810(10)
Au6 Au2 2.7840(9)
Au6 Au5 2.7649(11)
Au6 Au8 3.0262(11)
Au6 Cu1 3.024(2)
Au6 S2 2.330(4)
Au11 Au2 2.7857(10)
Au11 Au10 3.1316(11)
Au11 Au5 2.7211(12)
Au11 Au13 2.9172(11)
Au11 Cu4 2.926(3)
Au11 S8 2.324(5)
Au2 Au10 2.8320(10)
Au2 Au5 2.7185(11)
Au2 Au9 2.7563(9)
Au2 Au8 2.7583(10)
Au2 Au12 2.7091(11)
Au2 Au13 2.7617(10)
Au10 Au5 2.9300(10)
Au10 Au9 2.8103(12)
Au10 Au13 2.8107(12)
Au10 Cu2 2.981(3)
Au10 P2 2.307(4)
Au5 Cu2 2.960(3)
Au5 S3 2.266(4)
Au9 Au12 2.9119(11)
Au9 Au13 2.8049(11)
Au9 Cu3 2.881(3)
Au9 S5 2.345(4)
Au8 Au12 2.8075(10)
Au8 Cu1 2.976(3)
Au8 S1 2.342(4)
Au12 Au13 2.9965(11)
Au12 Cu3 2.785(3)
Au12 S6 2.302(4)
Au13 Cu4 3.035(4)
Au13 S7 2.315(5)
Cu3 S5 2.263(5)
Cu3 S6 2.316(5)
Cu3 N4 2.031(14)
Cu2 S4 2.338(5)
Cu2 S3 2.215(5)
Cu2 N9 2.014(14)
Cu1 S1 2.338(5)
Cu1 S2 2.245(5)
Cu1 N5 2.010(14)
Cu4 S8 2.208(6)
Cu4 S7 2.339(7)
Cu4 N61 2.006(18)
S1 C1 1.808(15)
S4 C31 1.746(18)
P1 C86 1.793(17)
P1 C87 1.802(17)
P1 C93 1.845(15)
S5 C41 1.783(16)
P4 C132 1.799(18)
P4 C138 1.809(15)
P4 C148 1.83(2)
S2 C11 1.723(16)
S3 C21 1.81(2)
S6 C51 1.783(18)
P3 C121 1.836(17)
P3 C127 1.811(18)
P3 C115 1.83(2)
S8 C71 1.81(2)
P2 C104 1.80(2)
P2 C110 1.82(2)
P2 C103 1.82(2)
S7 C61 1.74(2)
N4 C131 1.32(2)
N4 C127 1.38(2)
N5 C93 1.36(2)
N5 C97 1.32(2)
C41 C46 1.37(3)
C41 C42 1.36(2)
C86 C81 1.39(3)
C86 C85 1.43(3)
N9 C110 1.32(2)
N9 C114 1.35(3)
C87 C88 1.40(3)
C87 C92 1.37(3)
C132 C137 1.34(3)
C132 C133 1.44(3)
C93 C94 1.38(2)
C11 C16 1.39(3)
C11 C12 1.42(3)
C51 C56 1.39(3)
C51 C52 1.38(3)
C1 C2 1.42(2)
C1 C6 1.34(2)
C55 C56 1.39(3)
C55 C54 1.40(3)
C121 C122 1.41(2)
C121 C126 1.37(2)
C138 C143 1.37(3)
C138 C139 1.37(3)
C105 C104 1.44(2)
C105 C106 1.38(3)
C131 C130 1.39(2)
C104 C109 1.38(3)
C129 C128 1.37(3)
C129 C130 1.37(3)
C148 C147 1.34(3)
C148 N61 1.33(2)
C21 C26 1.32(3)
C21 C22 1.41(3)
C137 C136 1.38(3)
C84 C83 1.36(3)
C84 C85 1.31(3)
C2 C3 1.40(2)
C94 C95 1.39(3)
C97 C96 1.35(2)
C127 C128 1.40(2)
C6 C5 1.42(2)
C31 C32 1.39(3)
C31 C36 1.35(3)
C96 C95 1.35(3)
C74 C75 1.39(3)
C74 C73 1.34(3)
C74 C77 1.56(3)
C110 C111 1.39(3)
C120 C115 1.37(3)
C120 C119 1.35(3)
C3 C4 1.38(3)
C32 C33 1.37(3)
C62 C63 1.35(3)
C62 C61 1.38(3)
C16 C15 1.45(3)
C46 C45 1.41(3)
C12 C13 1.38(3)
C111 C112 1.39(3)
C81 C82 1.39(3)
C52 C53 1.42(3)
C83 C82 1.40(3)
C63 C64 1.38(3)
C26 C25 1.38(3)
C115 C116 1.34(3)
C147 C146 1.40(3)
C36 C35 1.40(3)
C75 C76 1.34(3)
N61 C144 1.34(3)
C142 C141 1.43(4)
C142 C143 1.35(3)
C112 C113 1.41(3)
C122 C123 1.39(4)
C15 C14 1.36(4)
C42 C43 1.35(3)
C5 C4 1.39(3)
C71 C76 1.38(3)
C71 C72 1.36(3)
C106 C107 1.33(3)
C114 C113 1.37(3)
C61 C66 1.43(3)
C72 C73 1.36(3)
C103 C98 1.44(3)
C103 C102 1.36(4)
C13 C14 1.36(3)
C43 C44 1.35(3)
C88 C89 1.38(3)
C4 C7 1.56(3)
C109 C108 1.37(3)
C136 C135 1.38(3)
C53 C54 1.33(3)
C57 C54 1.51(3)
C57 C58 1.52(4)
C57 C59 1.46(4)
C57 C60 1.48(4)
C33 C34 1.39(3)
C34 C35 1.36(3)
C34 C37 1.51(3)
C107 C108 1.38(3)
C125 C124 1.35(5)
C125 C126 1.40(4)
C124 C123 1.32(5)
C133 C134 1.34(3)
C141 C140 1.35(4)
C8 C7 1.49(3)
C44 C45 1.41(3)
C44 C47 1.60(3)
C79 C77 1.52(3)
C119 C118 1.33(4)
C24 C23 1.43(4)
C24 C25 1.31(4)
C24 C27 1.53(3)
C134 C135 1.37(4)
C14 C17 1.56(3)
C116 C117 1.40(3)
C77 C80 1.48(3)
C77 C78 1.61(3)
C64 C65 1.36(3)
C64 C67 1.50(4)
C140 C139 1.41(3)
C98 C99 1.37(3)
C92 C91 1.39(3)
C101 C102 1.34(4)
C101 C100 1.41(5)
C7 C10 1.50(3)
C7 C9 1.46(4)
C89 C90 1.42(3)
C22 C23 1.35(3)
C65 C66 1.36(3)
C40 C37 1.53(3)
C144 C145 1.34(4)
C37 C38 1.60(5)
C37 C39 1.43(5)
C146 C145 1.45(4)
C100 C99 1.38(4)
C90 C91 1.31(3)
C117 C118 1.46(5)
C17 C20 1.41(4)
C17 C18 1.44(5)
C17 C19 1.53(4)
C47 C49 1.505(18)
C47 C50 1.490(18)
C47 C48 1.529(18)
C67 C68 1.47(4)
C67 C69 1.46(4)
C67 C70 1.61(5)
C27 C30 1.501(18)
C27 C29 1.488(18)
C27 C28 1.65(4)
Cl1 O1 1.41(3)
Cl1 O3 1.44(2)
Cl1 O4 1.46(3)
Cl1 O2 1.43(3)
